data_4123161
loop_
_publ_author_name
'Yamada, Michio'
'Kurihara, Hiroki'
'Suzuki, Mitsuaki'
'Saito, Masayoshi'
'Slanina, Zdenek'
'Uhlik, Filip'
'Aizawa, Toshihiro'
'Kato, Tatsuhisa'
'Olmstead, Marilyn M.'
'Balch, Alan L.'
'Maeda, Yutaka'
'Nagase, Shigeru'
'Lu, Xing'
'Akasaka, Takeshi'

_publ_section_title
;
 Hiding and recovering electrons in a dimetallic endohedral fullerene:
 air-stable products from radical additions.
;
_journal_issue 1
_journal_name_full 'Journal of the American Chemical Society'
_journal_page_first 232
_journal_page_last 238
_journal_paper_doi 10.1021/ja509956y
_journal_volume 137
_journal_year 2015
_chemical_formula_moiety 'C204 H34 La4 N6'
_chemical_formula_sum 'C204 H34 La4 N6'
_chemical_formula_weight 3124.01
_chemical_name_common La2C80(C3N3Ph2)(CH2C6H5)
_chemical_name_systematic
;
 ?
;
_space_group_crystal_system monoclinic
_space_group_IT_number 14
_space_group_name_Hall '-P 2ybc'
_space_group_name_H-M_alt 'P 1 21/c 1'
_symmetry_space_group_name_Hall '-P 2ybc'
_symmetry_space_group_name_H-M 'P 1 21/c 1'
_atom_sites_solution_hydrogens geom
_audit_creation_method SHELXL-2014
_cell_angle_alpha 90
_cell_angle_beta 111.710(2)
_cell_angle_gamma 90
_cell_formula_units_Z 2
_cell_length_a 14.9753(4)
_cell_length_b 28.8596(7)
_cell_length_c 14.1361(4)
_cell_measurement_reflns_used 5346
_cell_measurement_temperature 90
_cell_measurement_theta_max 20.42
_cell_measurement_theta_min 2.20
_cell_volume 5676.0(3)
_computing_cell_refinement 'Bruker SAINT'
_computing_data_collection 'Bruker APEX2'
_computing_data_reduction 'Bruker SAINT'
_computing_molecular_graphics 'Bruker SHELXTL'
_computing_publication_material 'Bruker SHELXTL'
_computing_structure_refinement 'SHELXL-2014 (Sheldrick, 2014)'
_computing_structure_solution 'SHELXS-97 (Sheldrick, 2008)'
_diffrn_ambient_temperature 90
_diffrn_detector_area_resol_mean 8.333
_diffrn_measured_fraction_theta_full 1.000
_diffrn_measured_fraction_theta_max 0.995
_diffrn_measurement_device_type 'Bruker APEX-II CCD'
_diffrn_measurement_method '\f and \w scans'
_diffrn_radiation_type MoK\a
_diffrn_radiation_wavelength 0.71073
_diffrn_reflns_av_R_equivalents 0.1091
_diffrn_reflns_av_unetI/netI 0.1707
_diffrn_reflns_Laue_measured_fraction_full 1.000
_diffrn_reflns_Laue_measured_fraction_max 0.995
_diffrn_reflns_limit_h_max 17
_diffrn_reflns_limit_h_min -19
_diffrn_reflns_limit_k_max 37
_diffrn_reflns_limit_k_min -37
_diffrn_reflns_limit_l_max 18
_diffrn_reflns_limit_l_min -17
_diffrn_reflns_number 53122
_diffrn_reflns_point_group_measured_fraction_full 1.000
_diffrn_reflns_point_group_measured_fraction_max 0.995
_diffrn_reflns_theta_full 25.242
_diffrn_reflns_theta_max 27.485
_diffrn_reflns_theta_min 1.411
_diffrn_source 'sealed tube'
_exptl_absorpt_coefficient_mu 1.553
_exptl_absorpt_correction_T_max 0.7457
_exptl_absorpt_correction_T_min 0.6072
_exptl_absorpt_correction_type multi-scan
_exptl_absorpt_process_details SADABS-2008
_exptl_crystal_colour black
_exptl_crystal_density_diffrn 1.828
_exptl_crystal_description plate
_exptl_crystal_F_000 3056
_exptl_crystal_size_max 0.200
_exptl_crystal_size_mid 0.060
_exptl_crystal_size_min 0.040
_refine_diff_density_max 1.274
_refine_diff_density_min -0.912
_refine_diff_density_rms 0.149
_refine_ls_extinction_method none
_refine_ls_goodness_of_fit_ref 0.993
_refine_ls_hydrogen_treatment constr
_refine_ls_matrix_type full
_refine_ls_number_parameters 992
_refine_ls_number_reflns 12974
_refine_ls_number_restraints 1
_refine_ls_restrained_S_all 0.993
_refine_ls_R_factor_all 0.1857
_refine_ls_R_factor_gt 0.0578
_refine_ls_shift/su_max 0.001
_refine_ls_shift/su_mean 0.000
_refine_ls_structure_factor_coef Fsqd
_refine_ls_weighting_details 'w=1/[\s^2^(Fo^2^)+(0.0811P)^2^] where P=(Fo^2^+2Fc^2^)/3'
_refine_ls_weighting_scheme calc
_refine_ls_wR_factor_gt 0.1263
_refine_ls_wR_factor_ref 0.1802
_reflns_Friedel_coverage 0.000
_reflns_number_gt 5715
_reflns_number_total 12974
_reflns_threshold_expression 'I > 2\s(I)'
_cod_data_source_file ja509956y_si_004.cif
_cod_data_source_block bis2
_cod_depositor_comments 'Adding full bibliography for 4123161--4123163.cif.'
_cod_database_code 4123161
_shelx_space_group_comment
;
The symmetry employed for this shelxl refinement is uniquely defined
by the following loop, which should always be used as a source of
symmetry information in preference to the above space-group names.
They are only intended as comments.
;
_shelx_estimated_absorpt_t_min 0.746
_shelx_estimated_absorpt_t_max 0.940
_shelxl_version_number 2014-1

loop_
_space_group_symop_operation_xyz
'x, y, z'
'-x, y+1/2, -z+1/2'
'-x, -y, -z'
'x, -y-1/2, z-1/2'

loop_
_atom_site_label
_atom_site_type_symbol
_atom_site_fract_x
_atom_site_fract_y
_atom_site_fract_z
_atom_site_U_iso_or_equiv
_atom_site_adp_type
_atom_site_occupancy
_atom_site_site_symmetry_order
_atom_site_calc_flag
_atom_site_refinement_flags_posn
_atom_site_refinement_flags_adp
_atom_site_refinement_flags_occupancy
_atom_site_disorder_assembly
_atom_site_disorder_group
C1 C 0.7309(5) 0.4786(2) 1.0223(6) 0.034(2) Uani 1 1 d . . . . .
C2 C 0.7065(5) 0.5213(2) 1.0749(6) 0.0331(19) Uani 1 1 d . . . . .
C3 C 0.7904(6) 0.5494(3) 1.1158(7) 0.041(2) Uani 1 1 d . . . . .
C4 C 0.8607(5) 0.5347(3) 1.0754(7) 0.041(2) Uani 1 1 d . . . . .
C5 C 0.8214(5) 0.4970(2) 1.0075(7) 0.036(2) Uani 1 1 d . . . . .
C6 C 0.8435(5) 0.4900(2) 0.9229(7) 0.036(2) Uani 1 1 d . . . . .
C7 C 0.7814(5) 0.4609(3) 0.8354(7) 0.040(2) Uani 1 1 d . . . . .
C8 C 0.6797(5) 0.4621(2) 0.8343(7) 0.037(2) Uani 1 1 d . . . . .
C9 C 0.6539(5) 0.4710(2) 0.9191(6) 0.0317(19) Uani 1 1 d . . . . .
C10 C 0.5598(6) 0.4881(3) 0.8999(7) 0.038(2) Uani 1 1 d . . . . .
C11 C 0.5284(5) 0.5160(3) 0.9750(6) 0.037(2) Uani 1 1 d . . . . .
C12 C 0.6158(5) 0.5388(3) 1.0525(6) 0.034(2) Uani 1 1 d . . . . .
C13 C 0.6063(5) 0.5868(3) 1.0771(6) 0.0357(19) Uani 1 1 d . . . . .
C14 C 0.6898(6) 0.6142(3) 1.1211(6) 0.041(2) Uani 1 1 d . . . . .
C15 C 0.7844(6) 0.5965(3) 1.1384(7) 0.042(2) Uani 1 1 d . . . . .
C16 C 0.8561(6) 0.6275(3) 1.1332(6) 0.041(2) Uani 1 1 d . . . . .
C17 C 0.9243(6) 0.6126(3) 1.0934(7) 0.043(2) Uani 1 1 d . . . . .
C18 C 0.9244(5) 0.5658(3) 1.0592(7) 0.038(2) Uani 1 1 d . . . . .
C19 C 0.9505(5) 0.5581(3) 0.9740(7) 0.041(2) Uani 1 1 d . . . . .
C20 C 0.9129(5) 0.5205(3) 0.9058(7) 0.040(2) Uani 1 1 d . . . . .
C21 C 0.9165(6) 0.5308(3) 0.8069(8) 0.047(2) Uani 1 1 d . . . . .
C22 C 0.8398(6) 0.5143(3) 0.7172(7) 0.046(2) Uani 1 1 d . . . . .
C23 C 0.7702(6) 0.4847(3) 0.7342(7) 0.039(2) Uani 1 1 d . . . . .
C24 C 0.6709(6) 0.4880(3) 0.6744(7) 0.043(2) Uani 1 1 d . . . . .
C25 C 0.6155(6) 0.4737(3) 0.7355(6) 0.036(2) Uani 1 1 d . . . . .
C26 C 0.5237(6) 0.4924(3) 0.7146(7) 0.040(2) Uani 1 1 d . . . . .
C27 C 0.4976(6) 0.4989(2) 0.8000(7) 0.036(2) Uani 1 1 d . . . . .
C28 C 0.4380(5) 0.5391(3) 0.8051(6) 0.0340(19) Uani 1 1 d . . . . .
C29 C 0.4616(5) 0.5527(2) 0.9057(6) 0.0330(19) Uani 1 1 d . . . . .
C30 C 0.4529(5) 0.5988(3) 0.9348(6) 0.0342(19) Uani 1 1 d . . . . .
C31 C 0.5244(6) 0.6163(3) 1.0264(7) 0.039(2) Uani 1 1 d . . . . .
C32 C 0.5629(6) 0.6639(3) 1.0364(7) 0.041(2) Uani 1 1 d . . . . .
C33 C 0.6644(5) 0.6621(3) 1.0928(6) 0.038(2) Uani 1 1 d . . . . .
C34 C 0.7358(6) 0.6913(3) 1.0778(7) 0.047(2) Uani 1 1 d . . . . .
C35 C 0.8295(6) 0.6752(3) 1.0998(7) 0.044(2) Uani 1 1 d . . . . .
C36 C 0.8863(6) 0.6892(3) 1.0402(7) 0.044(2) Uani 1 1 d . . . . .
C37 C 0.9453(5) 0.6496(3) 1.0369(7) 0.042(2) Uani 1 1 d . . . . .
C38 C 0.9655(6) 0.6418(3) 0.9453(8) 0.046(2) Uani 1 1 d . . . . .
C39 C 0.9758(5) 0.5947(3) 0.9201(7) 0.043(2) Uani 1 1 d . . . . .
C40 C 0.9547(6) 0.5795(3) 0.8144(8) 0.046(2) Uani 1 1 d . . . . .
C41 C 0.9180(6) 0.6121(3) 0.7322(8) 0.053(3) Uani 1 1 d . . . . .
C42 C 0.8435(7) 0.5952(3) 0.6433(8) 0.052(2) Uani 1 1 d . . . . .
C43 C 0.8031(7) 0.5468(3) 0.6346(7) 0.050(2) Uani 1 1 d . . . . .
C44 C 0.7035(6) 0.5497(3) 0.5768(7) 0.050(2) Uani 1 1 d . . . . .
C45 C 0.6355(6) 0.5201(3) 0.5947(7) 0.044(2) Uani 1 1 d . . . . .
C46 C 0.5397(7) 0.5367(3) 0.5717(7) 0.050(2) Uani 1 1 d . . . . .
C47 C 0.4846(6) 0.5230(3) 0.6313(7) 0.044(2) Uani 1 1 d . . . . .
C48 C 0.4245(6) 0.5616(3) 0.6352(7) 0.049(2) Uani 1 1 d . . . . .
C49 C 0.4028(5) 0.5700(3) 0.7225(7) 0.041(2) Uani 1 1 d . . . . .
C50 C 0.3935(5) 0.6166(3) 0.7495(7) 0.042(2) Uani 1 1 d . . . . .
C51 C 0.4152(5) 0.6323(3) 0.8535(7) 0.041(2) Uani 1 1 d . . . . .
C52 C 0.4515(6) 0.6800(3) 0.8605(7) 0.043(2) Uani 1 1 d . . . . .
C53 C 0.5276(6) 0.6961(3) 0.9511(7) 0.040(2) Uani 1 1 d . . . . .
C54 C 0.5986(6) 0.7248(2) 0.9341(7) 0.044(2) Uani 1 1 d . . . . .
C55 C 0.7001(6) 0.7238(3) 0.9969(8) 0.049(2) Uani 1 1 d . . . . .
C56 C 0.7551(6) 0.7379(2) 0.9387(7) 0.044(2) Uani 1 1 d . . . . .
C57 C 0.8470(6) 0.7193(3) 0.9571(8) 0.049(2) Uani 1 1 d . . . . .
C58 C 0.8747(6) 0.7126(3) 0.8711(8) 0.049(3) Uani 1 1 d . . . . .
C59 C 0.9337(6) 0.6742(3) 0.8676(8) 0.045(2) Uani 1 1 d . . . . .
C60 C 0.9065(6) 0.6591(3) 0.7633(8) 0.048(2) Uani 1 1 d . . . . .
C61 C 0.8279(7) 0.6889(3) 0.7039(8) 0.056(3) Uani 1 1 d . . . . .
C62 C 0.7527(7) 0.6719(3) 0.6168(8) 0.053(3) Uani 1 1 d . . . . .
C63 C 0.7620(7) 0.6239(3) 0.5867(7) 0.053(2) Uani 1 1 d . . . . .
C64 C 0.6761(7) 0.5965(3) 0.5454(7) 0.053(2) Uani 1 1 d . . . . .
C65 C 0.5821(7) 0.6146(3) 0.5284(7) 0.054(3) Uani 1 1 d . . . . .
C66 C 0.5128(7) 0.5833(3) 0.5370(7) 0.050(2) Uani 1 1 d . . . . .
C67 C 0.4425(6) 0.5981(3) 0.5760(7) 0.050(2) Uani 1 1 d . . . . .
C68 C 0.4400(6) 0.6453(3) 0.6078(7) 0.047(2) Uani 1 1 d . . . . .
C69 C 0.4141(6) 0.6537(3) 0.6940(7) 0.045(2) Uani 1 1 d . . . . .
C70 C 0.4501(6) 0.6916(3) 0.7610(8) 0.048(2) Uani 1 1 d . . . . .
C71 C 0.5208(6) 0.7220(3) 0.7454(7) 0.044(2) Uani 1 1 d . . . . .
C72 C 0.5929(7) 0.7390(3) 0.8347(8) 0.050(2) Uani 1 1 d . . . . .
C73 C 0.6888(7) 0.7471(2) 0.8391(8) 0.048(2) Uani 1 1 d . . . . .
C74 C 0.7139(7) 0.7376(3) 0.7511(9) 0.057(3) Uani 1 1 d . . . . .
C75 C 0.8086(7) 0.7216(3) 0.7718(8) 0.052(3) Uani 1 1 d . . . . .
C76 C 0.6403(7) 0.7219(3) 0.6621(8) 0.056(3) Uani 1 1 d . . . . .
C77 C 0.6578(7) 0.6891(3) 0.5935(8) 0.059(3) Uani 1 1 d . . . . .
C78 C 0.5734(7) 0.6615(3) 0.5490(7) 0.056(3) Uani 1 1 d . . . . .
C79 C 0.5026(6) 0.6771(3) 0.5868(7) 0.052(3) Uani 1 1 d . . . . .
C80 C 0.5437(6) 0.7145(3) 0.6578(8) 0.053(3) Uani 1 1 d . . . . .
C81 C 0.7618(6) 0.4364(3) 1.0922(8) 0.042(2) Uani 1 1 d . . . . .
N1 N 0.7982(5) 0.4441(2) 1.1905(6) 0.0420(18) Uani 1 1 d . . . . .
C82 C 0.8321(6) 0.4073(3) 1.2516(8) 0.048(2) Uani 1 1 d . . . . .
C83 C 0.8204(6) 0.3620(3) 1.2075(9) 0.051(3) Uani 1 1 d . . . . .
N2 N 0.7885(5) 0.3576(2) 1.1063(8) 0.059(2) Uani 1 1 d . . . . .
N3 N 0.7582(5) 0.3960(2) 1.0448(6) 0.054(2) Uani 1 1 d . . . . .
C84 C 0.8805(7) 0.4166(3) 1.3601(8) 0.058(3) Uani 1 1 d . . . . .
C85 C 0.8527(8) 0.4540(4) 1.4008(9) 0.075(3) Uani 1 1 d . . . . .
H85 H 0.8013 0.4727 1.3585 0.090 Uiso 1 1 calc R U . . .
C86 C 0.8983(9) 0.4654(5) 1.5034(11) 0.102(4) Uani 1 1 d . . . . .
H86 H 0.8768 0.4913 1.5307 0.122 Uiso 1 1 calc R U . . .
C87 C 0.9754(10) 0.4390(5) 1.5660(9) 0.097(4) Uani 1 1 d . . . . .
H87 H 1.0075 0.4473 1.6355 0.117 Uiso 1 1 calc R U . . .
C88 C 1.0055(9) 0.4000(5) 1.5260(10) 0.092(4) Uani 1 1 d . . . . .
H88 H 1.0581 0.3819 1.5683 0.110 Uiso 1 1 calc R U . . .
C89 C 0.9582(7) 0.3880(4) 1.4244(9) 0.070(3) Uani 1 1 d . . . . .
H89 H 0.9770 0.3612 1.3975 0.083 Uiso 1 1 calc R U . . .
C90 C 0.8412(7) 0.3178(3) 1.2628(8) 0.062(3) Uani 1 1 d . . . . .
C91 C 0.8120(7) 0.3099(3) 1.3419(8) 0.069(3) Uani 1 1 d . . . . .
H91 H 0.7797 0.3340 1.3623 0.082 Uiso 1 1 calc R U . . .
C92 C 0.8275(7) 0.2679(3) 1.3943(8) 0.069(3) Uani 1 1 d . . . . .
H92 H 0.8056 0.2630 1.4486 0.083 Uiso 1 1 calc R U . . .
C93 C 0.8753(8) 0.2341(4) 1.3646(10) 0.089(4) Uani 1 1 d . . . . .
H93 H 0.8888 0.2056 1.4008 0.106 Uiso 1 1 calc R U . . .
C94 C 0.9045(7) 0.2400(3) 1.2840(9) 0.073(3) Uani 1 1 d . . . . .
H94 H 0.9381 0.2158 1.2658 0.087 Uiso 1 1 calc R U . . .
C95 C 0.8851(6) 0.2816(3) 1.2283(9) 0.071(3) Uani 1 1 d . . . . .
H95 H 0.9010 0.2852 1.1696 0.085 Uiso 1 1 calc R U . . .
C96 C 0.8250(6) 0.4101(3) 0.8435(7) 0.049(2) Uani 1 1 d . . . . .
H96A H 0.8893 0.4125 0.8390 0.058 Uiso 1 1 calc R U . . .
H96B H 0.8340 0.3974 0.9114 0.058 Uiso 1 1 calc R U . . .
C97 C 0.7654(7) 0.3761(3) 0.7635(8) 0.056(3) Uani 1 1 d . . . . .
C98 C 0.6931(7) 0.3525(3) 0.7818(11) 0.089(4) Uani 1 1 d . . . . .
H98 H 0.6778 0.3608 0.8391 0.107 Uiso 1 1 calc R U . . .
C99 C 0.6440(13) 0.3182(5) 0.7212(15) 0.134(7) Uani 1 1 d . . . . .
H99 H 0.5961 0.3016 0.7361 0.160 Uiso 1 1 calc R U . . .
C100 C 0.6646(13) 0.3078(5) 0.6377(16) 0.147(10) Uani 1 1 d . . . . .
H100 H 0.6294 0.2837 0.5939 0.176 Uiso 1 1 calc R U . . .
C101 C 0.7353(12) 0.3309(4) 0.6137(10) 0.121(6) Uani 1 1 d . . . . .
H101 H 0.7486 0.3225 0.5553 0.146 Uiso 1 1 calc R U . . .
C102 C 0.7873(9) 0.3675(3) 0.6786(9) 0.086(4) Uani 1 1 d . . . . .
H102 H 0.8344 0.3850 0.6642 0.103 Uiso 1 1 calc R U . . .
La1_a La 0.59692(6) 0.62827(2) 0.89289(8) 0.03148(19) Uani 0.8877(9) 1 d . . P A 1
La2_a La 0.78007(5) 0.58633(2) 0.78605(6) 0.0342(2) Uani 0.8877(9) 1 d . . P A 1
La3_b La 0.8031(18) 0.6281(8) 0.881(2) 0.106(8) Uiso 0.0357(8) 1 d . . P A 2
La4_b La 0.5596(14) 0.5819(7) 0.7512(16) 0.076(6) Uiso 0.0357(8) 1 d . . P A 2
La5_c La 0.7471(16) 0.5791(7) 0.725(2) 0.076(7) Uiso 0.0369(8) 1 d . . P A 3
La6_c La 0.6351(16) 0.6243(8) 0.9213(18) 0.054(8) Uiso 0.0369(8) 1 d . . P A 3
La7_d La 0.8381(19) 0.5766(8) 0.844(2) 0.102(8) Uiso 0.0396(8) 1 d . . P A 4
La8_d La 0.576(2) 0.6250(10) 0.835(3) 0.119(12) Uiso 0.0396(8) 1 d . . P A 4

loop_
_atom_site_aniso_label
_atom_site_aniso_U_11
_atom_site_aniso_U_22
_atom_site_aniso_U_33
_atom_site_aniso_U_23
_atom_site_aniso_U_13
_atom_site_aniso_U_12
C1 0.027(4) 0.027(4) 0.056(6) 0.002(4) 0.023(4) 0.001(3)
C2 0.029(5) 0.027(4) 0.050(6) 0.000(4) 0.023(4) -0.002(3)
C3 0.037(5) 0.034(5) 0.057(6) 0.000(4) 0.022(5) 0.005(4)
C4 0.028(5) 0.037(5) 0.064(6) 0.004(4) 0.024(4) 0.008(4)
C5 0.034(5) 0.019(4) 0.057(6) 0.000(4) 0.020(4) 0.003(3)
C6 0.024(4) 0.030(4) 0.063(6) -0.007(4) 0.026(4) -0.001(3)
C7 0.031(5) 0.036(5) 0.060(6) 0.002(4) 0.026(5) 0.003(4)
C8 0.036(5) 0.017(4) 0.064(6) -0.006(4) 0.025(5) -0.003(3)
C9 0.034(5) 0.020(4) 0.045(6) 0.002(4) 0.019(4) -0.003(3)
C10 0.039(5) 0.030(4) 0.063(7) 0.001(4) 0.038(5) -0.006(4)
C11 0.031(5) 0.037(4) 0.055(6) 0.002(4) 0.028(4) 0.002(4)
C12 0.031(5) 0.036(5) 0.047(6) 0.003(4) 0.028(4) 0.001(4)
C13 0.034(5) 0.035(4) 0.048(5) -0.004(4) 0.027(4) -0.001(4)
C14 0.049(6) 0.038(5) 0.047(6) -0.006(4) 0.030(5) 0.000(4)
C15 0.039(5) 0.045(5) 0.049(6) -0.011(4) 0.023(5) -0.004(4)
C16 0.036(5) 0.042(5) 0.046(6) -0.012(4) 0.015(4) 0.002(4)
C17 0.031(5) 0.042(5) 0.059(6) -0.010(4) 0.018(5) -0.007(4)
C18 0.022(4) 0.032(4) 0.059(6) 0.002(4) 0.016(4) 0.004(3)
C19 0.026(4) 0.025(4) 0.077(7) -0.002(4) 0.028(5) 0.001(3)
C20 0.032(5) 0.029(4) 0.068(7) -0.006(4) 0.030(5) 0.004(4)
C21 0.042(5) 0.042(5) 0.076(7) -0.005(5) 0.045(5) 0.004(4)
C22 0.045(6) 0.043(5) 0.066(7) -0.019(5) 0.039(5) -0.013(4)
C23 0.038(5) 0.036(5) 0.050(6) -0.014(4) 0.026(5) -0.002(4)
C24 0.045(6) 0.038(5) 0.051(6) -0.009(4) 0.024(5) -0.003(4)
C25 0.030(5) 0.035(5) 0.046(6) -0.011(4) 0.018(4) -0.009(4)
C26 0.039(5) 0.037(5) 0.045(6) -0.009(4) 0.017(5) -0.016(4)
C27 0.034(5) 0.029(4) 0.050(6) 0.000(4) 0.023(5) -0.012(4)
C28 0.026(4) 0.034(4) 0.045(6) 0.006(4) 0.017(4) 0.000(4)
C29 0.025(4) 0.032(4) 0.046(6) 0.004(4) 0.019(4) 0.001(3)
C30 0.028(4) 0.035(5) 0.043(5) 0.003(4) 0.018(4) 0.001(4)
C31 0.037(5) 0.036(5) 0.049(6) 0.003(4) 0.024(5) 0.008(4)
C32 0.044(5) 0.029(4) 0.057(6) -0.006(4) 0.027(5) 0.003(4)
C33 0.035(5) 0.031(4) 0.053(6) -0.013(4) 0.023(4) -0.001(4)
C34 0.046(6) 0.030(5) 0.071(7) -0.006(5) 0.030(5) 0.000(4)
C35 0.037(5) 0.034(5) 0.063(6) -0.013(4) 0.023(5) -0.004(4)
C36 0.036(5) 0.033(5) 0.065(7) -0.016(5) 0.024(5) -0.009(4)
C37 0.025(5) 0.033(5) 0.076(7) -0.007(4) 0.026(5) -0.003(4)
C38 0.031(5) 0.028(5) 0.088(8) -0.004(5) 0.031(5) -0.010(4)
C39 0.026(5) 0.041(5) 0.062(7) -0.008(4) 0.018(4) -0.002(4)
C40 0.041(5) 0.037(5) 0.072(7) -0.006(5) 0.035(5) 0.003(4)
C41 0.039(5) 0.059(6) 0.080(8) -0.004(6) 0.044(6) -0.016(5)
C42 0.049(6) 0.058(6) 0.064(7) 0.001(5) 0.037(5) -0.005(5)
C43 0.056(6) 0.054(6) 0.061(7) -0.013(5) 0.046(5) -0.005(5)
C44 0.048(6) 0.066(6) 0.047(6) -0.012(5) 0.029(5) -0.004(5)
C45 0.056(6) 0.046(5) 0.042(6) -0.015(4) 0.031(5) -0.016(4)
C46 0.054(6) 0.060(6) 0.044(6) -0.012(5) 0.026(5) -0.010(5)
C47 0.042(5) 0.050(5) 0.041(6) -0.008(5) 0.017(5) -0.014(4)
C48 0.036(5) 0.047(5) 0.062(7) -0.001(5) 0.015(5) -0.003(4)
C49 0.030(5) 0.036(5) 0.061(6) 0.003(4) 0.022(5) -0.005(4)
C50 0.022(4) 0.047(5) 0.057(6) 0.010(5) 0.014(4) 0.005(4)
C51 0.029(5) 0.040(5) 0.064(6) 0.009(5) 0.030(5) 0.003(4)
C52 0.047(6) 0.031(5) 0.061(7) 0.007(4) 0.032(5) 0.009(4)
C53 0.034(5) 0.028(4) 0.060(6) -0.005(4) 0.021(5) 0.001(4)
C54 0.061(6) 0.016(4) 0.064(6) -0.005(4) 0.035(5) 0.002(4)
C55 0.042(6) 0.034(5) 0.082(7) -0.019(5) 0.035(5) 0.000(4)
C56 0.049(6) 0.020(4) 0.068(7) -0.005(4) 0.027(5) -0.003(4)
C57 0.049(6) 0.023(4) 0.086(8) -0.008(5) 0.037(6) -0.006(4)
C58 0.035(5) 0.031(5) 0.088(8) 0.008(5) 0.029(6) -0.004(4)
C59 0.033(5) 0.037(5) 0.070(7) -0.009(5) 0.026(5) -0.020(4)
C60 0.039(5) 0.038(5) 0.086(8) 0.007(5) 0.046(5) -0.011(4)
C61 0.044(6) 0.049(6) 0.087(8) 0.012(6) 0.039(6) -0.012(5)
C62 0.053(6) 0.044(6) 0.080(8) 0.021(5) 0.044(6) 0.006(5)
C63 0.057(6) 0.060(6) 0.053(6) 0.006(5) 0.033(5) -0.007(5)
C64 0.058(7) 0.053(6) 0.055(6) 0.006(5) 0.031(5) 0.002(5)
C65 0.049(6) 0.070(7) 0.048(6) 0.009(5) 0.023(5) -0.008(5)
C66 0.057(6) 0.054(6) 0.039(6) 0.005(5) 0.019(5) -0.004(5)
C67 0.043(6) 0.056(6) 0.050(6) 0.004(5) 0.015(5) 0.002(4)
C68 0.039(5) 0.045(5) 0.053(6) 0.020(5) 0.012(5) 0.004(4)
C69 0.031(5) 0.044(5) 0.062(7) 0.015(5) 0.021(5) 0.006(4)
C70 0.037(5) 0.040(5) 0.071(7) 0.017(5) 0.023(5) 0.016(4)
C71 0.048(6) 0.027(4) 0.058(6) 0.009(4) 0.023(5) 0.012(4)
C72 0.049(6) 0.023(4) 0.085(8) 0.001(5) 0.034(6) 0.006(4)
C73 0.051(6) 0.021(4) 0.081(8) 0.003(5) 0.035(6) 0.000(4)
C74 0.054(7) 0.033(5) 0.087(8) 0.010(5) 0.030(6) -0.013(5)
C75 0.047(6) 0.032(5) 0.089(8) 0.005(5) 0.041(6) -0.008(4)
C76 0.063(7) 0.040(5) 0.078(8) 0.020(5) 0.040(6) 0.005(5)
C77 0.077(8) 0.038(5) 0.079(8) 0.028(5) 0.049(6) 0.000(5)
C78 0.071(7) 0.049(6) 0.057(7) 0.023(5) 0.034(6) 0.002(5)
C79 0.047(6) 0.049(6) 0.064(7) 0.024(5) 0.024(5) 0.004(5)
C80 0.046(6) 0.036(5) 0.081(8) 0.013(5) 0.029(6) 0.000(4)
C81 0.031(5) 0.038(5) 0.063(7) -0.011(5) 0.025(5) 0.000(4)
N1 0.036(4) 0.035(4) 0.059(5) 0.011(4) 0.022(4) 0.007(3)
C82 0.028(5) 0.059(6) 0.067(7) 0.003(5) 0.030(5) -0.003(4)
C83 0.042(6) 0.047(6) 0.074(8) 0.005(5) 0.030(6) 0.004(4)
N2 0.038(5) 0.044(5) 0.103(8) 0.013(5) 0.036(5) 0.005(4)
N3 0.041(4) 0.038(4) 0.090(6) 0.004(4) 0.032(4) 0.002(3)
C84 0.051(6) 0.057(6) 0.077(8) 0.005(6) 0.035(6) 0.000(5)
C85 0.067(8) 0.090(9) 0.075(9) 0.007(7) 0.034(7) 0.016(6)
C86 0.095(10) 0.119(11) 0.095(11) -0.029(9) 0.040(9) 0.027(8)
C87 0.110(11) 0.130(12) 0.058(8) -0.001(8) 0.038(8) 0.011(9)
C88 0.091(9) 0.120(11) 0.084(10) 0.014(8) 0.054(8) 0.043(8)
C89 0.055(7) 0.087(8) 0.070(8) 0.010(7) 0.028(6) 0.012(6)
C90 0.048(6) 0.059(6) 0.093(9) 0.023(6) 0.043(6) 0.009(5)
C91 0.057(7) 0.052(6) 0.101(9) 0.041(6) 0.034(6) 0.024(5)
C92 0.051(6) 0.063(7) 0.098(9) 0.016(6) 0.034(6) 0.019(5)
C93 0.074(8) 0.052(7) 0.150(13) 0.032(7) 0.053(9) 0.015(6)
C94 0.048(7) 0.054(7) 0.109(10) 0.015(6) 0.021(7) 0.004(5)
C95 0.042(6) 0.034(5) 0.131(10) 0.015(6) 0.025(6) 0.009(4)
C96 0.036(5) 0.037(5) 0.075(7) -0.012(5) 0.023(5) 0.001(4)
C97 0.059(7) 0.026(5) 0.083(8) -0.013(5) 0.023(6) 0.007(4)
C98 0.047(7) 0.032(6) 0.160(13) -0.001(7) 0.006(8) -0.006(5)
C99 0.127(14) 0.058(10) 0.173(19) 0.004(11) 0.006(14) 0.009(9)
C100 0.111(15) 0.032(8) 0.19(2) 0.004(10) -0.073(14) -0.012(8)
C101 0.170(15) 0.056(8) 0.079(10) -0.018(8) -0.023(10) 0.049(9)
C102 0.112(10) 0.045(6) 0.077(9) -0.014(6) 0.008(8) 0.026(6)
La1_a 0.0275(4) 0.0251(3) 0.0483(5) 0.0001(3) 0.0216(4) 0.0016(3)
La2_a 0.0304(4) 0.0325(3) 0.0484(5) -0.0011(3) 0.0247(4) -0.0010(3)

loop_
_atom_type_symbol
_atom_type_description
_atom_type_scat_dispersion_real
_atom_type_scat_dispersion_imag
_atom_type_scat_source
C C 0.0033 0.0016 'International Tables Vol C Tables 4.2.6.8 and 6.1.1.4'
H H 0.0000 0.0000 'International Tables Vol C Tables 4.2.6.8 and 6.1.1.4'
N N 0.0061 0.0033 'International Tables Vol C Tables 4.2.6.8 and 6.1.1.4'
La La -0.2871 2.4523 'International Tables Vol C Tables 4.2.6.8 and 6.1.1.4'

loop_
_geom_angle_atom_site_label_1
_geom_angle_atom_site_label_2
_geom_angle_atom_site_label_3
_geom_angle
_geom_angle_site_symmetry_3
C9 C1 C81 116.7(6) .
C9 C1 C5 108.5(7) .
C81 C1 C5 106.9(6) .
C9 C1 C2 110.5(6) .
C81 C1 C2 113.0(7) .
C5 C1 C2 99.7(6) .
C12 C2 C3 122.1(7) .
C12 C2 C1 124.8(7) .
C3 C2 C1 108.5(6) .
C15 C3 C2 121.4(7) .
C15 C3 C4 119.6(7) .
C2 C3 C4 109.7(7) .
C18 C4 C5 121.3(8) .
C18 C4 C3 121.6(7) .
C5 C4 C3 108.2(7) .
C6 C5 C4 121.8(7) .
C6 C5 C1 125.3(7) .
C4 C5 C1 109.6(7) .
C5 C6 C20 118.4(7) .
C5 C6 C7 121.8(7) .
C20 C6 C7 117.9(7) .
C5 C6 La7_d 104.0(7) .
C20 C6 La7_d 44.7(7) .
C7 C6 La7_d 105.2(8) .
C6 C7 C8 108.0(6) .
C6 C7 C23 109.7(6) .
C8 C7 C23 102.4(6) .
C6 C7 C96 110.2(7) .
C8 C7 C96 113.9(6) .
C23 C7 C96 112.3(7) .
C25 C8 C9 119.8(7) .
C25 C8 C7 109.2(7) .
C9 C8 C7 125.8(8) .
C8 C9 C10 117.7(7) .
C8 C9 C1 119.8(7) .
C10 C9 C1 119.0(7) .
C27 C10 C9 120.6(7) .
C27 C10 C11 108.6(7) .
C9 C10 C11 125.8(8) .
C12 C11 C29 110.3(6) .
C12 C11 C10 108.9(6) .
C29 C11 C10 102.3(7) .
C12 C11 C11 113.3(8) 3_667
C29 C11 C11 110.8(7) 3_667
C10 C11 C11 110.8(8) 3_667
C2 C12 C13 118.3(7) .
C2 C12 C11 121.7(7) .
C13 C12 C11 117.1(7) .
C14 C13 C31 109.8(7) .
C14 C13 C12 119.4(7) .
C31 C13 C12 125.8(7) .
C14 C13 La6_c 75.3(7) .
C31 C13 La6_c 73.4(7) .
C12 C13 La6_c 97.5(7) .
C14 C13 La1_a 84.4(5) .
C31 C13 La1_a 63.2(4) .
C12 C13 La1_a 99.2(5) .
C13 C14 C15 122.1(7) .
C13 C14 C33 108.2(7) .
C15 C14 C33 121.7(7) .
C13 C14 La6_c 73.7(7) .
C15 C14 La6_c 96.7(7) .
C33 C14 La6_c 69.8(7) .
C13 C14 La1_a 67.9(5) .
C15 C14 La1_a 105.3(5) .
C33 C14 La1_a 66.9(5) .
C3 C15 C16 118.9(7) .
C3 C15 C14 116.4(7) .
C16 C15 C14 119.0(7) .
C17 C16 C15 120.4(7) .
C17 C16 C35 108.0(8) .
C15 C16 C35 119.2(7) .
C16 C17 C18 121.0(7) .
C16 C17 C37 109.9(7) .
C18 C17 C37 118.9(8) .
C16 C17 La3_b 95.7(7) .
C18 C17 La3_b 82.8(7) .
C37 C17 La3_b 59.6(7) .
C4 C18 C19 117.4(7) .
C4 C18 C17 117.8(7) .
C19 C18 C17 118.1(7) .
C4 C18 La7_d 100.3(7) .
C19 C18 La7_d 42.9(6) .
C17 C18 La7_d 101.6(7) .
C4 C18 La3_b 106.2(7) .
C19 C18 La3_b 70.1(7) .
C17 C18 La3_b 69.7(7) .
C18 C19 C20 122.3(7) .
C18 C19 C39 123.1(7) .
C20 C19 C39 108.5(8) .
C18 C19 La7_d 109.1(9) .
C20 C19 La7_d 66.6(8) .
C39 C19 La7_d 67.8(8) .
C18 C19 La3_b 82.8(7) .
C20 C19 La3_b 100.2(7) .
C39 C19 La3_b 63.5(6) .
C18 C19 La2_a 107.1(5) .
C20 C19 La2_a 67.5(5) .
C39 C19 La2_a 68.8(5) .
C19 C20 C6 118.7(8) .
C19 C20 C21 110.7(7) .
C6 C20 C21 124.6(8) .
C19 C20 La7_d 72.1(9) .
C6 C20 La7_d 104.2(9) .
C21 C20 La7_d 68.0(8) .
C19 C20 La2_a 84.7(5) .
C6 C20 La2_a 96.8(5) .
C21 C20 La2_a 63.5(4) .
C22 C21 C20 118.7(7) .
C22 C21 C40 121.8(8) .
C20 C21 C40 105.6(8) .
C22 C21 La7_d 95.5(10) .
C20 C21 La7_d 68.8(9) .
C40 C21 La7_d 66.5(8) .
C22 C21 La2_a 76.0(5) .
C20 C21 La2_a 85.7(4) .
C40 C21 La2_a 71.6(4) .
C22 C21 La5_c 59.0(7) .
C20 C21 La5_c 98.6(7) .
C40 C21 La5_c 79.8(6) .
C23 C22 C43 116.2(8) .
C23 C22 C21 116.2(8) .
C43 C22 C21 116.2(8) .
C23 C22 La5_c 89.3(7) .
C43 C22 La5_c 57.9(7) .
C21 C22 La5_c 89.4(8) .
C23 C22 La7_d 96.0(7) .
C43 C22 La7_d 90.8(8) .
C21 C22 La7_d 50.2(7) .
C23 C22 La2_a 92.4(5) .
C43 C22 La2_a 72.7(5) .
C21 C22 La2_a 71.3(4) .
C24 C23 C22 121.7(8) .
C24 C23 C7 108.4(7) .
C22 C23 C7 125.8(8) .
C24 C23 La5_c 79.5(7) .
C22 C23 La5_c 59.2(6) .
C7 C23 La5_c 117.1(7) .
C24 C23 La2_a 91.4(5) .
C22 C23 La2_a 59.2(4) .
C7 C23 La2_a 103.3(5) .
C24 C23 La7_d 108.9(7) .
C22 C23 La7_d 56.1(6) .
C7 C23 La7_d 90.8(7) .
C45 C24 C23 121.8(8) .
C45 C24 C25 122.3(8) .
C23 C24 C25 109.1(8) .
C45 C24 La5_c 65.8(7) .
C23 C24 La5_c 71.2(6) .
C25 C24 La5_c 112.0(7) .
C26 C25 C8 123.7(8) .
C26 C25 C24 119.5(8) .
C8 C25 C24 108.9(7) .
C25 C26 C27 115.5(8) .
C25 C26 C47 119.2(8) .
C27 C26 C47 117.9(8) .
C25 C26 La4_b 102.9(6) .
C27 C26 La4_b 78.7(6) .
C47 C26 La4_b 62.9(6) .
C10 C27 C26 122.5(7) .
C10 C27 C28 108.1(7) .
C26 C27 C28 120.6(7) .
C10 C27 La4_b 106.5(6) .
C26 C27 La4_b 71.1(6) .
C28 C27 La4_b 66.2(6) .
C29 C28 C49 123.0(7) .
C29 C28 C27 110.0(7) .
C49 C28 C27 120.2(8) .
C29 C28 La4_b 103.3(7) .
C49 C28 La4_b 62.1(6) .
C27 C28 La4_b 81.7(6) .
C28 C29 C30 123.2(7) .
C28 C29 C11 108.5(7) .
C30 C29 C11 124.9(7) .
C28 C29 La1_a 93.7(5) .
C30 C29 La1_a 58.3(4) .
C11 C29 La1_a 104.0(4) .
C28 C29 La8_d 79.7(8) .
C30 C29 La8_d 65.1(7) .
C11 C29 La8_d 111.4(7) .
C29 C30 C31 118.5(7) .
C29 C30 C51 116.7(7) .
C31 C30 C51 115.1(7) .
C29 C30 La1_a 94.0(5) .
C31 C30 La1_a 71.5(4) .
C51 C30 La1_a 73.3(4) .
C29 C30 La8_d 87.7(8) .
C31 C30 La8_d 87.2(8) .
C51 C30 La8_d 63.7(8) .
C29 C30 La6_c 91.7(6) .
C31 C30 La6_c 64.1(6) .
C51 C30 La6_c 83.1(6) .
C30 C31 C13 116.9(7) .
C30 C31 C32 123.3(7) .
C13 C31 C32 105.8(7) .
C30 C31 La1_a 75.9(5) .
C13 C31 La1_a 86.0(5) .
C32 C31 La1_a 71.6(4) .
C30 C31 La6_c 86.3(7) .
C13 C31 La6_c 74.6(7) .
C32 C31 La6_c 70.4(7) .
C30 C31 La8_d 65.2(7) .
C13 C31 La8_d 92.4(8) .
C32 C31 La8_d 78.1(7) .
C33 C32 C53 117.9(7) .
C33 C32 C31 108.4(7) .
C53 C32 C31 120.4(8) .
C33 C32 La1_a 86.7(5) .
C53 C32 La1_a 73.2(5) .
C31 C32 La1_a 74.3(4) .
C33 C32 La6_c 73.9(7) .
C53 C32 La6_c 82.3(7) .
C31 C32 La6_c 76.3(7) .
C33 C32 La8_d 94.8(7) .
C53 C32 La8_d 66.6(7) .
C31 C32 La8_d 74.5(7) .
C32 C33 C34 126.2(8) .
C32 C33 C14 107.7(7) .
C34 C33 C14 117.9(7) .
C32 C33 La6_c 73.3(7) .
C34 C33 La6_c 89.2(7) .
C14 C33 La6_c 77.9(7) .
C32 C33 La1_a 62.5(4) .
C34 C33 La1_a 93.8(5) .
C14 C33 La1_a 84.6(5) .
C35 C34 C55 116.6(8) .
C35 C34 C33 120.6(8) .
C55 C34 C33 115.2(8) .
C35 C34 La6_c 98.2(7) .
C55 C34 La6_c 83.7(7) .
C33 C34 La6_c 61.1(6) .
C34 C35 C36 121.9(8) .
C34 C35 C16 121.1(7) .
C36 C35 C16 107.5(7) .
C57 C36 C37 122.1(8) .
C57 C36 C35 120.2(8) .
C37 C36 C35 106.9(7) .
C57 C36 La3_b 77.9(7) .
C37 C36 La3_b 64.5(7) .
C35 C36 La3_b 96.4(7) .
C17 C37 C38 122.9(7) .
C17 C37 C36 107.7(7) .
C38 C37 C36 118.6(8) .
C17 C37 La3_b 90.9(8) .
C38 C37 La3_b 64.3(8) .
C36 C37 La3_b 83.9(8) .
C59 C38 C39 118.8(9) .
C59 C38 C37 118.7(8) .
C39 C38 C37 116.5(8) .
C59 C38 La3_b 78.3(8) .
C39 C38 La3_b 86.1(8) .
C37 C38 La3_b 80.9(8) .
C59 C38 La7_d 94.7(8) .
C39 C38 La7_d 47.2(7) .
C37 C38 La7_d 104.0(7) .
C38 C39 C19 119.7(8) .
C38 C39 C40 122.1(8) .
C19 C39 C40 108.7(7) .
C38 C39 La7_d 101.3(8) .
C19 C39 La7_d 70.8(8) .
C40 C39 La7_d 65.7(8) .
C38 C39 La3_b 60.9(7) .
C19 C39 La3_b 87.2(7) .
C40 C39 La3_b 93.9(8) .
C38 C39 La2_a 93.8(5) .
C19 C39 La2_a 83.2(5) .
C40 C39 La2_a 61.2(4) .
C41 C40 C39 120.1(8) .
C41 C40 C21 122.1(8) .
C39 C40 C21 106.4(8) .
C41 C40 La7_d 95.7(10) .
C39 C40 La7_d 70.5(9) .
C21 C40 La7_d 68.1(8) .
C41 C40 La2_a 75.8(5) .
C39 C40 La2_a 87.7(5) .
C21 C40 La2_a 73.5(4) .
C41 C40 La5_c 67.8(6) .
C39 C40 La5_c 103.7(7) .
C21 C40 La5_c 69.3(6) .
C41 C40 La3_b 81.1(7) .
C39 C40 La3_b 57.7(6) .
C21 C40 La3_b 98.2(6) .
C42 C41 C40 115.5(8) .
C42 C41 C60 116.4(9) .
C40 C41 C60 114.7(9) .
C42 C41 La7_d 90.9(8) .
C40 C41 La7_d 49.9(7) .
C60 C41 La7_d 93.0(7) .
C42 C41 La2_a 73.0(5) .
C40 C41 La2_a 71.2(4) .
C60 C41 La2_a 89.0(5) .
C42 C41 La5_c 54.7(7) .
C40 C41 La5_c 82.7(7) .
C60 C41 La5_c 97.1(7) .
C41 C42 C63 121.1(9) .
C41 C42 C43 123.3(9) .
C63 C42 C43 104.8(8) .
C41 C42 La5_c 93.5(9) .
C63 C42 La5_c 80.2(8) .
C43 C42 La5_c 61.9(7) .
C41 C42 La2_a 74.6(5) .
C63 C42 La2_a 90.6(5) .
C43 C42 La2_a 73.5(5) .
C41 C42 La7_d 60.0(7) .
C63 C42 La7_d 108.8(8) .
C43 C42 La7_d 75.8(7) .
C44 C43 C22 120.8(8) .
C44 C43 C42 107.3(8) .
C22 C43 C42 121.0(9) .
C44 C43 La5_c 74.9(9) .
C22 C43 La5_c 84.7(8) .
C42 C43 La5_c 76.5(8) .
C44 C43 La2_a 91.0(5) .
C22 C43 La2_a 74.9(5) .
C42 C43 La2_a 72.1(5) .
C44 C43 La7_d 108.7(7) .
C22 C43 La7_d 60.0(7) .
C42 C43 La7_d 74.3(7) .
C43 C44 C45 122.3(9) .
C43 C44 C64 110.8(8) .
C45 C44 C64 118.6(8) .
C43 C44 La5_c 65.2(8) .
C45 C44 La5_c 92.4(8) .
C64 C44 La5_c 83.0(8) .
C43 C44 La2_a 60.4(4) .
C45 C44 La2_a 94.3(5) .
C64 C44 La2_a 86.1(5) .
C24 C45 C44 117.2(8) .
C24 C45 C46 116.9(8) .
C44 C45 C46 118.9(8) .
C24 C45 La5_c 84.8(7) .
C44 C45 La5_c 54.6(7) .
C46 C45 La5_c 105.6(7) .
C45 C46 C47 121.4(8) .
C45 C46 C66 121.4(8) .
C47 C46 C66 107.9(8) .
C45 C46 La4_b 101.0(7) .
C47 C46 La4_b 58.8(6) .
C66 C46 La4_b 78.1(6) .
C26 C47 C46 120.6(8) .
C26 C47 C48 121.4(8) .
C46 C47 C48 108.2(8) .
C26 C47 La4_b 85.0(7) .
C46 C47 La4_b 89.9(7) .
C48 C47 La4_b 63.7(7) .
C49 C48 C67 122.6(8) .
C49 C48 C47 121.0(8) .
C67 C48 C47 106.8(8) .
C49 C48 La4_b 75.1(8) .
C67 C48 La4_b 85.3(7) .
C47 C48 La4_b 79.5(7) .
C28 C49 C48 118.6(8) .
C28 C49 C50 115.0(8) .
C48 C49 C50 118.5(8) .
C28 C49 La4_b 84.4(7) .
C48 C49 La4_b 67.8(7) .
C50 C49 La4_b 90.4(7) .
C28 C49 La8_d 84.8(8) .
C48 C49 La8_d 97.2(8) .
C50 C49 La8_d 60.0(7) .
C49 C50 C69 120.0(8) .
C49 C50 C51 123.9(8) .
C69 C50 C51 108.1(7) .
C49 C50 La8_d 91.3(8) .
C69 C50 La8_d 77.2(8) .
C51 C50 La8_d 72.1(9) .
C49 C50 La4_b 57.5(6) .
C69 C50 La4_b 84.0(6) .
C51 C50 La4_b 104.4(7) .
C49 C50 La1_a 96.4(5) .
C69 C50 La1_a 85.1(5) .
C51 C50 La1_a 59.3(4) .
C30 C51 C50 118.1(7) .
C30 C51 C52 123.1(8) .
C50 C51 C52 107.2(7) .
C30 C51 La8_d 85.4(9) .
C50 C51 La8_d 74.6(9) .
C52 C51 La8_d 75.0(8) .
C30 C51 La1_a 74.1(4) .
C50 C51 La1_a 91.6(5) .
C52 C51 La1_a 72.0(4) .
C30 C51 La6_c 69.2(6) .
C50 C51 La6_c 96.0(6) .
C52 C51 La6_c 73.9(6) .
C70 C52 C53 121.0(8) .
C70 C52 C51 106.4(8) .
C53 C52 C51 120.9(8) .
C70 C52 La1_a 90.8(5) .
C53 C52 La1_a 71.7(4) .
C51 C52 La1_a 74.5(4) .
C70 C52 La8_d 75.9(9) .
C53 C52 La8_d 87.1(9) .
C51 C52 La8_d 71.4(8) .
C70 C52 La6_c 94.8(7) .
C53 C52 La6_c 65.3(6) .
C51 C52 La6_c 78.3(6) .
C54 C53 C52 115.3(8) .
C54 C53 C32 116.2(8) .
C52 C53 C32 117.1(7) .
C54 C53 La1_a 88.4(5) .
C52 C53 La1_a 75.1(4) .
C32 C53 La1_a 72.8(4) .
C54 C53 La6_c 84.1(7) .
C52 C53 La6_c 86.3(7) .
C32 C53 La6_c 66.0(6) .
C54 C53 La8_d 87.7(8) .
C52 C53 La8_d 62.9(8) .
C32 C53 La8_d 85.8(8) .
C72 C54 C53 123.3(8) .
C72 C54 C55 105.9(8) .
C53 C54 C55 124.0(8) .
C72 C54 La1_a 95.0(5) .
C53 C54 La1_a 61.2(4) .
C55 C54 La1_a 91.9(5) .
C72 C54 La6_c 99.6(7) .
C53 C54 La6_c 67.2(6) .
C55 C54 La6_c 80.9(6) .
C34 C55 C56 121.8(8) .
C34 C55 C54 120.3(8) .
C56 C55 C54 109.9(9) .
C34 C55 La6_c 69.1(6) .
C56 C55 La6_c 103.9(7) .
C54 C55 La6_c 71.5(6) .
C57 C56 C73 122.2(9) .
C57 C56 C55 121.3(8) .
C73 C56 C55 106.6(8) .
C36 C57 C56 117.9(8) .
C36 C57 C58 117.6(8) .
C56 C57 C58 117.6(9) .
C36 C57 La3_b 73.1(7) .
C56 C57 La3_b 102.1(7) .
C58 C57 La3_b 69.5(7) .
C75 C58 C59 108.9(9) .
C75 C58 C57 120.2(8) .
C59 C58 C57 120.6(9) .
C75 C58 La3_b 94.0(8) .
C59 C58 La3_b 64.0(7) .
C57 C58 La3_b 80.4(7) .
C38 C59 C58 122.1(9) .
C38 C59 C60 119.4(8) .
C58 C59 C60 108.9(8) .
C38 C59 La3_b 67.7(8) .
C58 C59 La3_b 84.1(8) .
C60 C59 La3_b 89.0(8) .
C38 C59 La7_d 59.0(7) .
C58 C59 La7_d 116.0(7) .
C60 C59 La7_d 71.0(6) .
C59 C60 C61 106.0(8) .
C59 C60 C41 124.7(8) .
C61 C60 C41 122.6(9) .
C59 C60 La3_b 60.0(7) .
C61 C60 La3_b 91.5(7) .
C41 C60 La3_b 91.9(7) .
C59 C60 La2_a 93.1(5) .
C61 C60 La2_a 94.0(5) .
C41 C60 La2_a 61.1(4) .
C59 C60 La7_d 81.7(7) .
C61 C60 La7_d 112.1(7) .
C41 C60 La7_d 57.8(6) .
C62 C61 C75 120.9(9) .
C62 C61 C60 120.9(9) .
C75 C61 C60 108.6(9) .
C61 C62 C77 119.0(9) .
C61 C62 C63 116.7(8) .
C77 C62 C63 117.1(9) .
C61 C62 La5_c 91.6(7) .
C77 C62 La5_c 102.0(7) .
C63 C62 La5_c 49.6(6) .
C64 C63 C42 110.7(8) .
C64 C63 C62 118.0(8) .
C42 C63 C62 122.1(9) .
C64 C63 La5_c 72.4(8) .
C42 C63 La5_c 63.8(7) .
C62 C63 La5_c 102.9(8) .
C64 C63 La2_a 86.4(5) .
C42 C63 La2_a 59.9(5) .
C62 C63 La2_a 93.2(5) .
C44 C64 C65 123.0(8) .
C44 C64 C63 106.4(8) .
C65 C64 C63 122.9(8) .
C44 C64 La5_c 60.9(7) .
C65 C64 La5_c 105.9(8) .
C63 C64 La5_c 73.0(7) .
C78 C65 C66 118.2(9) .
C78 C65 C64 118.5(8) .
C66 C65 C64 117.3(9) .
C78 C65 La5_c 103.6(7) .
C66 C65 La5_c 94.5(7) .
C64 C65 La5_c 47.9(6) .
C65 C66 C67 120.9(9) .
C65 C66 C46 120.3(9) .
C67 C66 C46 107.6(8) .
C65 C66 La4_b 101.6(7) .
C67 C66 La4_b 61.2(6) .
C46 C66 La4_b 72.3(6) .
C66 C67 C48 109.5(8) .
C66 C67 C68 120.9(8) .
C48 C67 C68 118.8(8) .
C66 C67 La4_b 88.8(7) .
C48 C67 La4_b 59.8(6) .
C68 C67 La4_b 87.5(7) .
C79 C68 C69 118.5(9) .
C79 C68 C67 116.7(9) .
C69 C68 C67 118.2(8) .
C79 C68 La4_b 106.0(7) .
C69 C68 La4_b 78.4(6) .
C67 C68 La4_b 61.8(6) .
C70 C69 C50 108.5(8) .
C70 C69 C68 123.0(8) .
C50 C69 C68 121.6(8) .
C70 C69 La8_d 73.8(8) .
C50 C69 La8_d 70.9(8) .
C68 C69 La8_d 97.4(9) .
C70 C69 La4_b 107.7(7) .
C50 C69 La4_b 66.6(6) .
C68 C69 La4_b 72.7(6) .
C69 C70 C52 109.7(8) .
C69 C70 C71 118.9(8) .
C52 C70 C71 122.8(9) .
C69 C70 La8_d 74.9(9) .
C52 C70 La8_d 71.9(9) .
C71 C70 La8_d 92.8(8) .
C69 C70 La1_a 87.4(5) .
C52 C70 La1_a 59.8(4) .
C71 C70 La1_a 93.2(5) .
C72 C71 C80 118.8(8) .
C72 C71 C70 115.7(8) .
C80 C71 C70 117.8(8) .
C72 C71 La8_d 87.1(8) .
C80 C71 La8_d 96.2(8) .
C70 C71 La8_d 58.9(7) .
C71 C72 C73 121.2(9) .
C71 C72 C54 121.6(8) .
C73 C72 C54 107.9(9) .
C56 C73 C72 109.6(9) .
C56 C73 C74 120.5(8) .
C72 C73 C74 120.3(9) .
C76 C74 C75 118.4(10) .
C76 C74 C73 117.5(9) .
C75 C74 C73 116.2(9) .
C58 C75 C74 123.1(9) .
C58 C75 C61 107.6(8) .
C74 C75 C61 120.4(9) .
C58 C75 La3_b 59.2(6) .
C74 C75 La3_b 100.2(7) .
C61 C75 La3_b 79.2(7) .
C74 C76 C80 121.9(10) .
C74 C76 C77 122.2(9) .
C80 C76 C77 107.6(9) .
C62 C77 C78 123.5(9) .
C62 C77 C76 119.1(10) .
C78 C77 C76 108.0(9) .
C65 C78 C79 121.3(8) .
C65 C78 C77 119.7(9) .
C79 C78 C77 108.7(9) .
C68 C79 C78 121.1(9) .
C68 C79 C80 118.8(9) .
C78 C79 C80 108.0(8) .
C71 C80 C76 120.2(9) .
C71 C80 C79 122.7(8) .
C76 C80 C79 107.7(9) .
N1 C81 N3 127.1(8) .
N1 C81 C1 117.3(7) .
N3 C81 C1 115.1(8) .
C81 N1 C82 117.2(8) .
N1 C82 C83 119.1(9) .
N1 C82 C84 117.0(8) .
C83 C82 C84 123.9(9) .
N2 C83 C82 119.3(9) .
N2 C83 C90 114.2(9) .
C82 C83 C90 126.5(10) .
C83 N2 N3 120.2(8) .
C81 N3 N2 116.3(8) .
C85 C84 C89 119.3(10) .
C85 C84 C82 118.7(9) .
C89 C84 C82 122.0(10) .
C84 C85 C86 121.3(11) .
C84 C85 H85 119.4 .
C86 C85 H85 119.4 .
C87 C86 C85 120.2(11) .
C87 C86 H86 119.9 .
C85 C86 H86 119.9 .
C86 C87 C88 119.7(12) .
C86 C87 H87 120.1 .
C88 C87 H87 120.1 .
C89 C88 C87 119.9(11) .
C89 C88 H88 120.1 .
C87 C88 H88 120.1 .
C88 C89 C84 119.6(11) .
C88 C89 H89 120.2 .
C84 C89 H89 120.2 .
C91 C90 C95 119.3(9) .
C91 C90 C83 121.0(9) .
C95 C90 C83 119.5(9) .
C90 C91 C92 122.8(10) .
C90 C91 H91 118.6 .
C92 C91 H91 118.6 .
C93 C92 C91 117.4(11) .
C93 C92 H92 121.3 .
C91 C92 H92 121.3 .
C92 C93 C94 122.0(11) .
C92 C93 H93 119.0 .
C94 C93 H93 119.0 .
C93 C94 C95 120.5(11) .
C93 C94 H94 119.8 .
C95 C94 H94 119.7 .
C94 C95 C90 117.7(11) .
C94 C95 H95 121.2 .
C90 C95 H95 121.2 .
C97 C96 C7 115.5(7) .
C97 C96 H96A 108.4 .
C7 C96 H96A 108.4 .
C97 C96 H96B 108.4 .
C7 C96 H96B 108.4 .
H96A C96 H96B 107.5 .
C102 C97 C98 121.9(10) .
C102 C97 C96 120.2(9) .
C98 C97 C96 117.8(10) .
C99 C98 C97 121.9(15) .
C99 C98 H98 119.1 .
C97 C98 H98 119.1 .
C98 C99 C100 118(2) .
C98 C99 H99 120.9 .
C100 C99 H99 120.9 .
C99 C100 C101 122.7(17) .
C99 C100 H100 118.6 .
C101 C100 H100 118.7 .
C100 C101 C102 118.7(16) .
C100 C101 H101 120.6 .
C102 C101 H101 120.6 .
C97 C102 C101 116.4(13) .
C97 C102 H102 121.8 .
C101 C102 H102 121.8 .
C32 La1_a C53 34.0(3) .
C32 La1_a C31 34.2(2) .
C53 La1_a C31 60.9(3) .
C32 La1_a C52 58.9(3) .
C53 La1_a C52 33.3(3) .
C31 La1_a C52 68.8(3) .
C32 La1_a C51 68.8(3) .
C53 La1_a C51 60.0(3) .
C31 La1_a C51 56.9(3) .
C52 La1_a C51 33.4(2) .
C32 La1_a C30 60.6(3) .
C53 La1_a C30 72.4(2) .
C31 La1_a C30 32.6(2) .
C52 La1_a C30 60.1(2) .
C51 La1_a C30 32.6(2) .
C32 La1_a C33 30.7(2) .
C53 La1_a C33 55.4(3) .
C31 La1_a C33 52.3(2) .
C52 La1_a C33 86.7(3) .
C51 La1_a C33 99.3(3) .
C30 La1_a C33 84.5(2) .
C32 La1_a C13 51.6(2) .
C53 La1_a C13 85.0(3) .
C31 La1_a C13 30.8(2) .
C52 La1_a C13 99.4(3) .
C51 La1_a C13 84.6(2) .
C30 La1_a C13 53.8(2) .
C33 La1_a C13 48.7(2) .
C32 La1_a C54 54.4(3) .
C53 La1_a C54 30.3(2) .
C31 La1_a C54 87.4(3) .
C52 La1_a C54 53.4(3) .
C51 La1_a C54 85.9(3) .
C30 La1_a C54 102.7(2) .
C33 La1_a C54 58.6(2) .
C13 La1_a C54 103.5(2) .
C32 La1_a C70 86.0(3) .
C53 La1_a C70 54.2(3) .
C31 La1_a C70 97.6(3) .
C52 La1_a C70 29.3(2) .
C51 La1_a C70 49.5(2) .
C30 La1_a C70 81.8(2) .
C33 La1_a C70 109.3(2) .
C13 La1_a C70 128.3(2) .
C54 La1_a C70 57.9(3) .
C32 La1_a C50 97.7(3) .
C53 La1_a C50 82.4(3) .
C31 La1_a C50 83.1(3) .
C52 La1_a C50 49.6(3) .
C51 La1_a C50 29.1(2) .
C30 La1_a C50 52.4(2) .
C33 La1_a C50 128.3(2) .
C13 La1_a C50 105.6(2) .
C54 La1_a C50 100.3(2) .
C70 La1_a C50 45.8(2) .
C32 La1_a C29 84.6(2) .
C53 La1_a C29 100.1(2) .
C31 La1_a C29 51.3(2) .
C52 La1_a C29 83.5(2) .
C51 La1_a C29 50.7(2) .
C30 La1_a C29 27.8(2) .
C33 La1_a C29 101.0(2) .
C13 La1_a C29 56.3(2) .
C54 La1_a C29 130.5(2) .
C70 La1_a C29 97.3(2) .
C50 La1_a C29 54.8(2) .
C40 La2_a C21 34.9(3) .
C40 La2_a C42 57.3(3) .
C21 La2_a C42 68.4(3) .
C40 La2_a C43 69.1(3) .
C21 La2_a C43 57.4(3) .
C42 La2_a C43 34.4(3) .
C40 La2_a C41 32.9(3) .
C21 La2_a C41 60.8(3) .
C42 La2_a C41 32.4(3) .
C43 La2_a C41 60.5(3) .
C40 La2_a C22 60.8(3) .
C21 La2_a C22 32.6(3) .
C42 La2_a C22 60.0(3) .
C43 La2_a C22 32.4(3) .
C41 La2_a C22 72.1(3) .
C40 La2_a C20 52.2(3) .
C21 La2_a C20 30.9(2) .
C42 La2_a C20 99.0(3) .
C43 La2_a C20 85.3(3) .
C41 La2_a C20 84.6(3) .
C22 La2_a C20 54.5(3) .
C40 La2_a C39 31.1(3) .
C21 La2_a C39 52.3(3) .
C42 La2_a C39 85.7(3) .
C43 La2_a C39 99.8(3) .
C41 La2_a C39 55.2(3) .
C22 La2_a C39 84.5(3) .
C20 La2_a C39 48.2(2) .
C40 La2_a C60 52.6(3) .
C21 La2_a C60 86.6(3) .
C42 La2_a C60 52.7(3) .
C43 La2_a C60 86.3(3) .
C41 La2_a C60 29.9(3) .
C22 La2_a C60 102.0(2) .
C20 La2_a C60 102.0(2) .
C39 La2_a C60 57.6(3) .
C40 La2_a C63 84.4(3) .
C21 La2_a C63 97.4(3) .
C42 La2_a C63 29.5(3) .
C43 La2_a C63 49.9(3) .
C41 La2_a C63 53.6(3) .
C22 La2_a C63 81.8(3) .
C20 La2_a C63 128.3(3) .
C39 La2_a C63 108.3(3) .
C60 La2_a C63 57.5(3) .
C40 La2_a C44 97.4(3) .
C21 La2_a C44 83.5(3) .
C42 La2_a C44 50.2(3) .
C43 La2_a C44 28.7(2) .
C41 La2_a C44 82.1(3) .
C22 La2_a C44 52.8(3) .
C20 La2_a C44 106.7(3) .
C39 La2_a C44 128.4(2) .
C60 La2_a C44 100.1(3) .
C63 La2_a C44 46.0(3) .
C40 La2_a C23 85.3(2) .
C21 La2_a C23 51.4(2) .
C42 La2_a C23 84.5(3) .
C43 La2_a C23 51.1(3) .
C41 La2_a C23 100.5(3) .
C22 La2_a C23 28.4(2) .
C20 La2_a C23 56.7(2) .
C39 La2_a C23 100.9(2) .
C60 La2_a C23 130.4(2) .
C63 La2_a C23 98.5(2) .
C44 La2_a C23 56.0(3) .
C38 La3_b C59 34.0(5) .
C38 La3_b C37 34.8(5) .
C59 La3_b C37 59.1(7) .
C38 La3_b C39 33.0(4) .
C59 La3_b C39 57.2(6) .
C37 La3_b C39 57.0(6) .
C38 La3_b C58 58.6(6) .
C59 La3_b C58 31.9(4) .
C37 La3_b C58 66.2(7) .
C39 La3_b C58 87.9(8) .
C38 La3_b C36 58.3(6) .
C59 La3_b C36 65.2(7) .
C37 La3_b C36 31.5(4) .
C39 La3_b C36 87.1(8) .
C58 La3_b C36 52.8(5) .
C38 La3_b C60 56.2(7) .
C59 La3_b C60 31.0(4) .
C37 La3_b C60 88.1(8) .
C39 La3_b C60 61.7(6) .
C58 La3_b C60 50.3(5) .
C36 La3_b C60 95.6(8) .
C38 La3_b C57 67.9(7) .
C59 La3_b C57 55.9(6) .
C37 La3_b C57 55.5(6) .
C39 La3_b C57 100.9(9) .
C58 La3_b C57 30.0(4) .
C36 La3_b C57 29.0(4) .
C60 La3_b C57 80.0(7) .
C38 La3_b C17 56.8(6) .
C59 La3_b C17 87.2(8) .
C37 La3_b C17 29.5(4) .
C39 La3_b C17 62.3(6) .
C58 La3_b C17 94.8(8) .
C36 La3_b C17 48.4(5) .
C60 La3_b C17 113.0(9) .
C57 La3_b C17 77.3(7) .
C38 La3_b C19 55.1(6) .
C59 La3_b C19 85.3(8) .
C37 La3_b C19 61.4(6) .
C39 La3_b C19 29.3(4) .
C58 La3_b C19 113.7(9) .
C36 La3_b C19 92.0(8) .
C60 La3_b C19 89.9(8) .
C57 La3_b C19 116.2(9) .
C17 La3_b C19 49.5(5) .
C38 La3_b C18 63.8(7) .
C59 La3_b C18 97.7(9) .
C37 La3_b C18 51.2(5) .
C39 La3_b C18 51.3(5) .
C58 La3_b C18 116.4(9) .
C36 La3_b C18 75.7(7) .
C60 La3_b C18 112.6(9) .
C57 La3_b C18 104.2(8) .
C17 La3_b C18 27.5(3) .
C19 La3_b C18 27.1(3) .
C38 La3_b C40 53.9(6) .
C59 La3_b C40 61.5(6) .
C37 La3_b C40 84.2(8) .
C39 La3_b C40 28.4(4) .
C58 La3_b C40 92.6(8) .
C36 La3_b C40 112.1(9) .
C60 La3_b C40 48.5(5) .
C57 La3_b C40 116.4(9) .
C17 La3_b C40 89.8(7) .
C19 La3_b C40 46.1(5) .
C18 La3_b C40 73.0(6) .
C48 La4_b C49 37.1(5) .
C48 La4_b C47 36.8(4) .
C49 La4_b C47 64.9(6) .
C48 La4_b C67 34.9(4) .
C49 La4_b C67 63.1(6) .
C47 La4_b C67 56.6(5) .
C48 La4_b C28 61.4(6) .
C49 La4_b C28 33.5(4) .
C47 La4_b C28 70.3(6) .
C67 La4_b C28 94.0(7) .
C48 La4_b C26 61.4(6) .
C49 La4_b C26 72.2(6) .
C47 La4_b C26 32.1(4) .
C67 La4_b C26 88.3(7) .
C28 La4_b C26 57.8(5) .
C48 La4_b C50 59.2(6) .
C49 La4_b C50 32.0(4) .
C47 La4_b C50 93.9(7) .
C67 La4_b C50 67.1(6) .
C28 La4_b C50 54.4(5) .
C26 La4_b C50 104.0(7) .
C48 La4_b C27 69.2(6) .
C49 La4_b C27 59.1(5) .
C47 La4_b C27 55.9(5) .
C67 La4_b C27 103.5(7) .
C28 La4_b C27 32.2(3) .
C26 La4_b C27 30.3(3) .
C50 La4_b C27 85.9(6) .
C48 La4_b C46 54.8(6) .
C49 La4_b C46 90.7(7) .
C47 La4_b C46 31.2(4) .
C67 La4_b C46 51.7(5) .
C28 La4_b C46 101.5(7) .
C26 La4_b C46 54.3(5) .
C50 La4_b C46 112.6(7) .
C27 La4_b C46 83.5(6) .
C48 La4_b C68 57.6(5) .
C49 La4_b C68 68.2(6) .
C47 La4_b C68 86.8(7) .
C67 La4_b C68 30.6(4) .
C28 La4_b C68 101.3(7) .
C26 La4_b C68 117.5(8) .
C50 La4_b C68 53.8(5) .
C27 La4_b C68 124.1(8) .
C46 La4_b C68 79.8(6) .
C48 La4_b C66 53.4(5) .
C49 La4_b C66 88.9(7) .
C47 La4_b C66 52.0(5) .
C67 La4_b C66 30.0(4) .
C28 La4_b C66 113.8(8) .
C26 La4_b C66 81.6(6) .
C50 La4_b C66 97.1(7) .
C27 La4_b C66 107.8(7) .
C46 La4_b C66 29.6(3) .
C68 La4_b C66 52.1(4) .
C48 La4_b C69 65.6(6) .
C49 La4_b C69 55.5(5) .
C47 La4_b C69 101.8(7) .
C67 La4_b C69 53.8(5) .
C28 La4_b C69 83.3(6) .
C26 La4_b C69 124.4(8) .
C50 La4_b C69 29.3(3) .
C27 La4_b C69 113.8(7) .
C46 La4_b C69 105.5(7) .
C68 La4_b C69 28.9(3) .
C66 La4_b C69 80.2(6) .
C43 La5_c C44 39.9(6) .
C43 La5_c C42 41.6(6) .
C44 La5_c C42 65.7(8) .
C43 La5_c C22 37.4(5) .
C44 La5_c C22 66.9(8) .
C42 La5_c C22 68.3(7) .
C43 La5_c C64 63.2(8) .
C44 La5_c C64 36.1(5) .
C42 La5_c C64 61.6(7) .
C22 La5_c C64 98.8(10) .
C43 La5_c C63 63.0(8) .
C44 La5_c C63 60.3(7) .
C42 La5_c C63 36.0(5) .
C22 La5_c C63 98.8(9) .
C64 La5_c C63 34.5(5) .
C43 La5_c C45 63.5(8) .
C44 La5_c C45 32.9(5) .
C42 La5_c C45 98.0(10) .
C22 La5_c C45 71.6(7) .
C64 La5_c C45 58.3(7) .
C63 La5_c C45 90.2(9) .
C43 La5_c C41 64.6(7) .
C44 La5_c C41 96.8(9) .
C42 La5_c C41 31.8(4) .
C22 La5_c C41 73.4(7) .
C64 La5_c C41 90.4(8) .
C63 La5_c C41 58.1(6) .
C45 La5_c C41 127.4(10) .
C43 La5_c C23 59.5(6) .
C44 La5_c C23 68.7(7) .
C42 La5_c C23 97.9(8) .
C22 La5_c C23 31.6(4) .
C64 La5_c C23 104.7(9) .
C63 La5_c C23 121.3(10) .
C45 La5_c C23 54.7(5) .
C41 La5_c C23 104.3(8) .
C43 La5_c C21 59.5(7) .
C44 La5_c C21 96.3(9) .
C42 La5_c C21 69.2(7) .
C22 La5_c C21 31.6(4) .
C64 La5_c C21 121.7(10) .
C63 La5_c C21 105.3(8) .
C45 La5_c C21 102.5(8) .
C41 La5_c C21 56.5(5) .
C23 La5_c C21 52.8(5) .
C43 La5_c C24 68.4(7) .
C44 La5_c C24 55.6(6) .
C42 La5_c C24 109.9(10) .
C22 La5_c C24 56.2(5) .
C64 La5_c C24 87.0(8) .
C63 La5_c C24 115.9(10) .
C45 La5_c C24 29.3(4) .
C41 La5_c C24 128.4(9) .
C23 La5_c C24 29.3(3) .
C21 La5_c C24 81.9(6) .
C43 La5_c C40 69.1(7) .
C44 La5_c C40 108.7(9) .
C42 La5_c C40 54.7(6) .
C22 La5_c C40 57.8(5) .
C64 La5_c C40 116.2(9) .
C63 La5_c C40 86.8(7) .
C45 La5_c C40 128.0(9) .
C41 La5_c C40 29.5(3) .
C23 La5_c C40 83.5(6) .
C21 La5_c C40 30.9(3) .
C24 La5_c C40 112.3(7) .
C32 La6_c C33 32.8(4) .
C32 La6_c C31 33.2(4) .
C33 La6_c C31 54.4(5) .
C32 La6_c C13 53.6(5) .
C33 La6_c C13 53.3(5) .
C31 La6_c C13 32.0(4) .
C32 La6_c C14 53.3(5) .
C33 La6_c C14 32.3(4) .
C31 La6_c C14 52.8(5) .
C13 La6_c C14 31.1(4) .
C32 La6_c C53 31.7(4) .
C33 La6_c C53 55.6(5) .
C31 La6_c C53 56.6(5) .
C13 La6_c C53 84.0(7) .
C14 La6_c C53 83.5(7) .
C32 La6_c C30 55.7(5) .
C33 La6_c C30 83.2(7) .
C31 La6_c C30 29.6(4) .
C13 La6_c C30 52.4(5) .
C14 La6_c C30 80.1(7) .
C53 La6_c C30 64.1(5) .
C32 La6_c C34 55.7(5) .
C33 La6_c C34 29.7(4) .
C31 La6_c C34 83.4(7) .
C13 La6_c C34 80.6(7) .
C14 La6_c C34 52.7(5) .
C53 La6_c C34 63.3(6) .
C30 La6_c C34 110.8(8) .
C32 La6_c C54 52.3(5) .
C33 La6_c C54 59.6(5) .
C31 La6_c C54 83.2(7) .
C13 La6_c C54 105.1(8) .
C14 La6_c C54 91.9(7) .
C53 La6_c C54 28.8(3) .
C30 La6_c C54 92.6(7) .
C34 La6_c C54 50.1(5) .
C32 La6_c C52 51.9(5) .
C33 La6_c C52 82.0(7) .
C31 La6_c C52 60.5(5) .
C13 La6_c C52 92.5(7) .
C14 La6_c C52 104.6(8) .
C53 La6_c C52 28.4(3) .
C30 La6_c C52 51.3(4) .
C34 La6_c C52 91.4(7) .
C54 La6_c C52 47.9(4) .
C32 La6_c C51 60.3(5) .
C33 La6_c C51 93.0(7) .
C31 La6_c C51 49.7(5) .
C13 La6_c C51 78.6(6) .
C14 La6_c C51 102.3(8) .
C53 La6_c C51 51.1(4) .
C30 La6_c C51 27.8(3) .
C34 La6_c C51 112.4(8) .
C54 La6_c C51 75.3(6) .
C52 La6_c C51 27.9(3) .
C32 La6_c C55 61.0(5) .
C33 La6_c C55 49.6(5) .
C31 La6_c C55 94.0(7) .
C13 La6_c C55 102.8(8) .
C14 La6_c C55 78.5(7) .
C53 La6_c C55 51.3(5) .
C30 La6_c C55 113.4(8) .
C34 La6_c C55 27.2(3) .
C54 La6_c C55 27.6(3) .
C52 La6_c C55 75.0(6) .
C51 La6_c C55 101.7(7) .
C40 La7_d C21 45.4(6) .
C40 La7_d C20 73.9(10) .
C21 La7_d C20 43.2(6) .
C40 La7_d C39 43.8(7) .
C21 La7_d C39 73.8(10) .
C20 La7_d C39 71.0(10) .
C40 La7_d C19 72.5(10) .
C21 La7_d C19 72.0(10) .
C20 La7_d C19 41.2(6) .
C39 La7_d C19 41.3(6) .
C40 La7_d C41 34.4(5) .
C21 La7_d C41 68.7(8) .
C20 La7_d C41 106.6(11) .
C39 La7_d C41 66.4(8) .
C19 La7_d C41 104.1(11) .
C40 La7_d C22 68.6(8) .
C21 La7_d C22 34.3(5) .
C20 La7_d C22 65.3(7) .
C39 La7_d C22 106.5(11) .
C19 La7_d C22 103.2(10) .
C41 La7_d C22 73.4(7) .
C40 La7_d C38 64.3(8) .
C21 La7_d C38 103.7(11) .
C20 La7_d C38 99.4(11) .
C39 La7_d C38 31.5(5) .
C19 La7_d C38 61.3(7) .
C41 La7_d C38 69.0(7) .
C22 La7_d C38 132.8(10) .
C40 La7_d C6 103.6(11) .
C21 La7_d C6 64.0(7) .
C20 La7_d C6 31.1(4) .
C39 La7_d C6 98.7(11) .
C19 La7_d C6 60.3(7) .
C41 La7_d C6 132.7(10) .
C22 La7_d C6 68.5(6) .
C38 La7_d C6 121.2(11) .
C40 La7_d C18 98.4(11) .
C21 La7_d C18 97.6(11) .
C20 La7_d C18 58.7(8) .
C39 La7_d C18 59.1(8) .
C19 La7_d C18 28.0(4) .
C41 La7_d C18 125.4(10) .
C22 La7_d C18 123.8(10) .
C38 La7_d C18 63.6(6) .
C6 La7_d C18 62.0(6) .
C40 La7_d C42 55.3(7) .
C21 La7_d C42 68.2(8) .
C20 La7_d C42 111.3(10) .
C39 La7_d C42 94.6(9) .
C19 La7_d C42 127.6(11) .
C41 La7_d C42 29.2(4) .
C22 La7_d C42 55.5(6) .
C38 La7_d C42 96.8(8) .
C6 La7_d C42 123.9(9) .
C18 La7_d C42 153.3(10) .
C40 La7_d C43 68.5(8) .
C21 La7_d C43 55.5(7) .
C20 La7_d C43 93.7(9) .
C39 La7_d C43 112.3(10) .
C19 La7_d C43 127.4(11) .
C41 La7_d C43 55.7(6) .
C22 La7_d C43 29.3(4) .
C38 La7_d C43 124.6(9) .
C6 La7_d C43 96.3(7) .
C18 La7_d C43 152.3(10) .
C42 La7_d C43 29.8(3) .
C51 La8_d C50 33.4(5) .
C51 La8_d C52 33.6(5) .
C50 La8_d C52 54.8(7) .
C51 La8_d C70 53.9(7) .
C50 La8_d C70 53.0(7) .
C52 La8_d C70 32.2(5) .
C51 La8_d C69 53.8(7) .
C50 La8_d C69 31.9(5) .
C52 La8_d C69 53.3(7) .
C70 La8_d C69 31.3(4) .
C51 La8_d C30 31.0(4) .
C50 La8_d C30 55.2(7) .
C52 La8_d C30 56.9(7) .
C70 La8_d C30 83.8(9) .
C69 La8_d C30 82.9(9) .
C51 La8_d C53 55.5(7) .
C50 La8_d C53 83.6(9) .
C52 La8_d C53 30.0(4) .
C70 La8_d C53 54.0(6) .
C69 La8_d C53 81.6(9) .
C30 La8_d C53 63.7(7) .
C51 La8_d C49 54.6(7) .
C50 La8_d C49 28.8(4) .
C52 La8_d C49 82.7(9) .
C70 La8_d C49 79.8(9) .
C69 La8_d C49 52.0(6) .
C30 La8_d C49 61.2(7) .
C53 La8_d C49 109.7(10) .
C51 La8_d C71 81.2(9) .
C50 La8_d C71 79.3(9) .
C52 La8_d C71 52.8(6) .
C70 La8_d C71 28.3(4) .
C69 La8_d C71 50.8(6) .
C30 La8_d C71 109.3(10) .
C53 La8_d C71 59.9(6) .
C49 La8_d C71 102.8(10) .
C51 La8_d C31 50.2(6) .
C50 La8_d C31 80.8(9) .
C52 La8_d C31 60.0(7) .
C70 La8_d C31 92.1(10) .
C69 La8_d C31 103.5(10) .
C30 La8_d C31 27.7(4) .
C53 La8_d C31 50.4(6) .
C49 La8_d C31 88.7(9) .
C71 La8_d C31 108.8(10) .
C51 La8_d C29 50.2(6) .
C50 La8_d C29 57.9(7) .
C52 La8_d C29 81.8(9) .
C70 La8_d C29 103.0(10) .
C69 La8_d C29 89.7(9) .
C30 La8_d C29 27.2(4) .
C53 La8_d C29 90.8(9) .
C49 La8_d C29 48.0(5) .
C71 La8_d C29 131.1(11) .
C31 La8_d C29 46.7(5) .
C51 La8_d C32 59.7(7) .
C50 La8_d C32 92.9(10) .
C52 La8_d C32 50.3(6) .
C70 La8_d C32 79.9(9) .
C69 La8_d C32 103.2(10) .
C30 La8_d C32 50.8(6) .
C53 La8_d C32 27.7(4) .
C49 La8_d C32 110.3(10) .
C71 La8_d C32 87.2(8) .
C31 La8_d C32 27.4(4) .
C29 La8_d C32 73.8(8) .

loop_
_geom_bond_atom_site_label_1
_geom_bond_atom_site_label_2
_geom_bond_distance
_geom_bond_site_symmetry_2
C1 C9 1.504(11) .
C1 C81 1.528(11) .
C1 C5 1.539(10) .
C1 C2 1.550(10) .
C2 C12 1.372(10) .
C2 C3 1.426(10) .
C3 C15 1.408(10) .
C3 C4 1.436(10) .
C4 C18 1.390(10) .
C4 C5 1.427(11) .
C5 C6 1.369(11) .
C6 C20 1.449(10) .
C6 C7 1.499(11) .
C6 La7_d 2.72(3) .
C7 C8 1.518(10) .
C7 C23 1.539(11) .
C7 C96 1.591(10) .
C8 C25 1.412(11) .
C8 C9 1.412(10) .
C9 C10 1.422(10) .
C10 C27 1.410(11) .
C10 C11 1.538(11) .
C11 C12 1.511(11) .
C11 C29 1.535(10) .
C11 C11 1.587(14) 3_667
C12 C13 1.448(10) .
C13 C14 1.414(11) .
C13 C31 1.446(10) .
C13 La6_c 2.63(3) .
C13 La1_a 2.822(8) .
C14 C15 1.439(11) .
C14 C33 1.450(10) .
C14 La6_c 2.65(3) .
C14 La1_a 3.031(9) .
C15 C16 1.420(11) .
C16 C17 1.403(11) .
C16 C35 1.462(11) .
C17 C18 1.435(11) .
C17 C37 1.435(11) .
C17 La3_b 2.91(3) .
C18 C19 1.416(11) .
C18 La7_d 2.85(3) .
C18 La3_b 3.08(3) .
C19 C20 1.420(11) .
C19 C39 1.433(11) .
C19 La7_d 2.05(3) .
C19 La3_b 2.92(3) .
C19 La2_a 3.037(8) .
C20 C21 1.450(12) .
C20 La7_d 1.98(3) .
C20 La2_a 2.818(8) .
C21 C22 1.440(12) .
C21 C40 1.508(11) .
C21 La7_d 1.97(3) .
C21 La2_a 2.528(8) .
C21 La5_c 2.75(2) .
C22 C23 1.436(11) .
C22 C43 1.438(12) .
C22 La5_c 2.36(2) .
C22 La7_d 2.55(2) .
C22 La2_a 2.590(8) .
C23 C24 1.416(11) .
C23 La5_c 2.74(2) .
C23 La2_a 3.013(7) .
C23 La7_d 3.05(2) .
C24 C45 1.402(12) .
C24 C25 1.462(11) .
C24 La5_c 2.85(2) .
C25 C26 1.403(11) .
C26 C27 1.412(11) .
C26 C47 1.415(11) .
C26 La4_b 2.65(2) .
C27 C28 1.480(10) .
C27 La4_b 2.75(2) .
C28 C29 1.389(11) .
C28 C49 1.409(11) .
C28 La4_b 2.54(2) .
C29 C30 1.414(10) .
C29 La1_a 3.029(7) .
C29 La8_d 3.09(3) .
C30 C31 1.433(11) .
C30 C51 1.446(11) .
C30 La1_a 2.582(7) .
C30 La8_d 2.80(3) .
C30 La6_c 2.90(2) .
C31 C32 1.475(10) .
C31 La1_a 2.526(8) .
C31 La6_c 2.61(3) .
C31 La8_d 3.08(3) .
C32 C33 1.434(10) .
C32 C53 1.458(11) .
C32 La1_a 2.489(8) .
C32 La6_c 2.53(3) .
C32 La8_d 3.13(4) .
C33 C34 1.439(11) .
C33 La6_c 2.54(3) .
C33 La1_a 2.801(8) .
C34 C35 1.400(11) .
C34 C55 1.420(12) .
C34 La6_c 2.91(3) .
C35 C36 1.458(11) .
C36 C57 1.403(12) .
C36 C37 1.457(10) .
C36 La3_b 2.77(3) .
C37 C38 1.451(12) .
C37 La3_b 2.51(3) .
C38 C59 1.385(12) .
C38 C39 1.430(11) .
C38 La3_b 2.29(3) .
C38 La7_d 2.69(3) .
C39 C40 1.474(12) .
C39 La7_d 2.01(3) .
C39 La3_b 2.62(3) .
C39 La2_a 2.851(8) .
C40 C41 1.436(12) .
C40 La7_d 1.94(3) .
C40 La2_a 2.502(8) .
C40 La5_c 2.89(2) .
C40 La3_b 3.09(3) .
C41 C42 1.423(13) .
C41 C60 1.457(12) .
C41 La7_d 2.53(3) .
C41 La2_a 2.562(8) .
C41 La5_c 2.70(2) .
C42 C63 1.447(12) .
C42 C43 1.509(12) .
C42 La5_c 2.21(2) .
C42 La2_a 2.541(9) .
C42 La7_d 2.92(3) .
C43 C44 1.414(12) .
C43 La5_c 2.00(2) .
C43 La2_a 2.560(8) .
C43 La7_d 2.94(3) .
C44 C45 1.420(11) .
C44 C64 1.435(12) .
C44 La5_c 2.13(3) .
C44 La2_a 2.945(9) .
C45 C46 1.431(12) .
C45 La5_c 2.61(3) .
C46 C47 1.435(11) .
C46 C66 1.438(12) .
C46 La4_b 2.77(2) .
C47 C48 1.444(11) .
C47 La4_b 2.37(2) .
C48 C49 1.409(12) .
C48 C67 1.431(12) .
C48 La4_b 2.16(2) .
C49 C50 1.419(11) .
C49 La4_b 2.26(2) .
C49 La8_d 2.95(3) .
C50 C69 1.427(11) .
C50 C51 1.455(12) .
C50 La8_d 2.55(3) .
C50 La4_b 2.67(2) .
C50 La1_a 2.989(8) .
C51 C52 1.471(11) .
C51 La8_d 2.52(3) .
C51 La1_a 2.571(7) .
C51 La6_c 3.08(2) .
C52 C70 1.438(12) .
C52 C53 1.441(11) .
C52 La1_a 2.538(8) .
C52 La8_d 2.57(3) .
C52 La6_c 3.02(2) .
C53 C54 1.437(11) .
C53 La1_a 2.494(7) .
C53 La6_c 2.75(2) .
C53 La8_d 2.88(3) .
C54 C72 1.436(12) .
C54 C55 1.449(12) .
C54 La1_a 2.844(7) .
C54 La6_c 2.97(2) .
C55 C56 1.422(11) .
C55 La6_c 3.09(2) .
C56 C57 1.409(11) .
C56 C73 1.415(12) .
C57 C58 1.435(12) .
C57 La3_b 2.83(3) .
C58 C75 1.410(13) .
C58 C59 1.430(11) .
C58 La3_b 2.69(3) .
C59 C60 1.444(12) .
C59 La3_b 2.43(3) .
C59 La7_d 3.12(2) .
C60 C61 1.449(12) .
C60 La3_b 2.80(3) .
C60 La2_a 2.925(7) .
C60 La7_d 2.98(2) .
C61 C62 1.414(13) .
C61 C75 1.448(13) .
C62 C77 1.425(12) .
C62 C63 1.471(12) .
C62 La5_c 3.10(2) .
C63 C64 1.438(12) .
C63 La5_c 2.42(3) .
C63 La2_a 2.937(9) .
C64 C65 1.436(12) .
C64 La5_c 2.42(3) .
C65 C78 1.402(12) .
C65 C66 1.414(12) .
C65 La5_c 3.13(3) .
C66 C67 1.423(12) .
C66 La4_b 2.84(2) .
C67 C68 1.441(12) .
C67 La4_b 2.49(2) .
C68 C79 1.419(11) .
C68 C69 1.429(12) .
C68 La4_b 2.82(2) .
C69 C70 1.416(12) .
C69 La8_d 2.63(3) .
C69 La4_b 2.90(2) .
C70 C71 1.452(11) .
C70 La8_d 2.62(3) .
C70 La1_a 2.936(8) .
C71 C72 1.412(12) .
C71 C80 1.419(12) .
C71 La8_d 3.06(3) .
C72 C73 1.434(11) .
C73 C74 1.454(13) .
C74 C76 1.406(13) .
C74 C75 1.415(12) .
C75 La3_b 3.12(3) .
C76 C80 1.441(12) .
C76 C77 1.447(13) .
C77 C78 1.428(13) .
C78 C79 1.425(12) .
C79 C80 1.447(13) .
C81 N1 1.311(10) .
C81 N3 1.335(10) .
N1 C82 1.344(10) .
C82 C83 1.433(12) .
C82 C84 1.458(13) .
C83 N2 1.336(12) .
C83 C90 1.467(12) .
N2 N3 1.379(10) .
C84 C85 1.359(13) .
C84 C89 1.441(13) .
C85 C86 1.395(15) .
C85 H85 0.9500 .
C86 C87 1.393(16) .
C86 H86 0.9500 .
C87 C88 1.406(16) .
C87 H87 0.9500 .
C88 C89 1.390(15) .
C88 H88 0.9500 .
C89 H89 0.9500 .
C90 C91 1.363(13) .
C90 C95 1.415(13) .
C91 C92 1.393(12) .
C91 H91 0.9500 .
C92 C93 1.366(13) .
C92 H92 0.9500 .
C93 C94 1.374(14) .
C93 H93 0.9500 .
C94 C95 1.405(13) .
C94 H94 0.9500 .
C95 H95 0.9500 .
C96 C97 1.514(12) .
C96 H96A 0.9900 .
C96 H96B 0.9900 .
C97 C102 1.378(14) .
C97 C98 1.383(14) .
C98 C99 1.337(17) .
C98 H98 0.9500 .
C99 C100 1.36(2) .
C99 H99 0.9500 .
C100 C101 1.40(2) .
C100 H100 0.9500 .
C101 C102 1.426(16) .
C101 H101 0.9500 .
C102 H102 0.9500 .

loop_
_geom_torsion_atom_site_label_1
_geom_torsion_atom_site_label_2
_geom_torsion_atom_site_label_3
_geom_torsion_atom_site_label_4
_geom_torsion
_geom_torsion_site_symmetry_1
_geom_torsion_site_symmetry_4
C9 C1 C2 C12 22.9(10) . .
C81 C1 C2 C12 -109.9(9) . .
C5 C1 C2 C12 136.9(8) . .
C9 C1 C2 C3 -133.4(7) . .
C81 C1 C2 C3 93.8(8) . .
C5 C1 C2 C3 -19.4(8) . .
C12 C2 C3 C15 2.1(13) . .
C1 C2 C3 C15 159.2(8) . .
C12 C2 C3 C4 -144.2(8) . .
C1 C2 C3 C4 12.8(9) . .
C15 C3 C4 C18 0.9(13) . .
C2 C3 C4 C18 148.0(8) . .
C15 C3 C4 C5 -146.7(8) . .
C2 C3 C4 C5 0.4(10) . .
C18 C4 C5 C6 -0.8(12) . .
C3 C4 C5 C6 146.9(8) . .
C18 C4 C5 C1 -161.4(7) . .
C3 C4 C5 C1 -13.6(9) . .
C9 C1 C5 C6 -24.4(10) . .
C81 C1 C5 C6 102.4(9) . .
C2 C1 C5 C6 -139.9(8) . .
C9 C1 C5 C4 135.4(7) . .
C81 C1 C5 C4 -97.9(7) . .
C2 C1 C5 C4 19.8(8) . .
C4 C5 C6 C20 3.5(12) . .
C1 C5 C6 C20 160.9(7) . .
C4 C5 C6 C7 -160.4(7) . .
C1 C5 C6 C7 -3.0(12) . .
C4 C5 C6 La7_d -42.3(10) . .
C1 C5 C6 La7_d 115.2(9) . .
C5 C6 C7 C8 26.6(10) . .
C20 C6 C7 C8 -137.4(7) . .
La7_d C6 C7 C8 -91.0(8) . .
C5 C6 C7 C23 137.5(7) . .
C20 C6 C7 C23 -26.4(9) . .
La7_d C6 C7 C23 20.0(8) . .
C5 C6 C7 C96 -98.4(8) . .
C20 C6 C7 C96 97.6(8) . .
La7_d C6 C7 C96 144.0(8) . .
C6 C7 C8 C25 129.4(7) . .
C23 C7 C8 C25 13.6(8) . .
C96 C7 C8 C25 -107.9(8) . .
C6 C7 C8 C9 -24.8(10) . .
C23 C7 C8 C9 -140.6(7) . .
C96 C7 C8 C9 97.9(9) . .
C25 C8 C9 C10 4.7(10) . .
C7 C8 C9 C10 156.4(7) . .
C25 C8 C9 C1 -153.7(7) . .
C7 C8 C9 C1 -2.1(11) . .
C81 C1 C9 C8 -95.1(8) . .
C5 C1 C9 C8 25.7(9) . .
C2 C1 C9 C8 134.0(7) . .
C81 C1 C9 C10 106.7(8) . .
C5 C1 C9 C10 -132.5(7) . .
C2 C1 C9 C10 -24.2(9) . .
C8 C9 C10 C27 -4.4(10) . .
C1 C9 C10 C27 154.3(7) . .
C8 C9 C10 C11 -156.5(7) . .
C1 C9 C10 C11 2.1(11) . .
C27 C10 C11 C12 -132.0(7) . .
C9 C10 C11 C12 22.8(10) . .
C27 C10 C11 C29 -15.3(7) . .
C9 C10 C11 C29 139.6(7) . .
C27 C10 C11 C11 102.8(9) . 3_667
C9 C10 C11 C11 -102.3(9) . 3_667
C3 C2 C12 C13 -3.8(12) . .
C1 C2 C12 C13 -157.0(7) . .
C3 C2 C12 C11 156.2(8) . .
C1 C2 C12 C11 2.9(12) . .
C29 C11 C12 C2 -136.1(7) . .
C10 C11 C12 C2 -24.7(10) . .
C11 C11 C12 C2 99.1(9) 3_667 .
C29 C11 C12 C13 24.0(9) . .
C10 C11 C12 C13 135.5(7) . .
C11 C11 C12 C13 -100.7(9) 3_667 .
C2 C12 C13 C14 1.4(12) . .
C11 C12 C13 C14 -159.5(7) . .
C2 C12 C13 C31 153.6(8) . .
C11 C12 C13 C31 -7.3(11) . .
C2 C12 C13 La6_c 78.7(9) . .
C11 C12 C13 La6_c -82.2(8) . .
C2 C12 C13 La1_a 90.1(7) . .
C11 C12 C13 La1_a -70.8(6) . .
C31 C13 C14 C15 -153.6(8) . .
C12 C13 C14 C15 2.7(12) . .
La6_c C13 C14 C15 -87.7(9) . .
La1_a C13 C14 C15 -94.7(8) . .
C31 C13 C14 C33 -4.3(9) . .
C12 C13 C14 C33 152.0(7) . .
La6_c C13 C14 C33 61.6(8) . .
La1_a C13 C14 C33 54.6(6) . .
C31 C13 C14 La6_c -65.9(8) . .
C12 C13 C14 La6_c 90.4(9) . .
La1_a C13 C14 La6_c -7.0(5) . .
C31 C13 C14 La1_a -58.9(6) . .
C12 C13 C14 La1_a 97.4(7) . .
La6_c C13 C14 La1_a 7.0(5) . .
C2 C3 C15 C16 -151.2(8) . .
C4 C3 C15 C16 -8.1(13) . .
C2 C3 C15 C14 1.9(12) . .
C4 C3 C15 C14 145.1(8) . .
C13 C14 C15 C3 -4.3(12) . .
C33 C14 C15 C3 -149.5(8) . .
La6_c C14 C15 C3 -79.2(9) . .
La1_a C14 C15 C3 -77.5(8) . .
C13 C14 C15 C16 148.8(8) . .
C33 C14 C15 C16 3.6(12) . .
La6_c C14 C15 C16 73.9(9) . .
La1_a C14 C15 C16 75.6(8) . .
C3 C15 C16 C17 8.3(13) . .
C14 C15 C16 C17 -144.1(8) . .
C3 C15 C16 C35 145.9(8) . .
C14 C15 C16 C35 -6.5(12) . .
C15 C16 C17 C18 -1.3(13) . .
C35 C16 C17 C18 -143.2(8) . .
C15 C16 C17 C37 143.3(8) . .
C35 C16 C17 C37 1.5(10) . .
C15 C16 C17 La3_b 83.7(9) . .
C35 C16 C17 La3_b -58.2(8) . .
C5 C4 C18 C19 -1.4(11) . .
C3 C4 C18 C19 -144.9(8) . .
C5 C4 C18 C17 149.4(8) . .
C3 C4 C18 C17 5.9(13) . .
C5 C4 C18 La7_d 40.4(9) . .
C3 C4 C18 La7_d -103.1(10) . .
C5 C4 C18 La3_b 74.2(9) . .
C3 C4 C18 La3_b -69.3(10) . .
C16 C17 C18 C4 -5.8(13) . .
C37 C17 C18 C4 -147.3(8) . .
La3_b C17 C18 C4 -98.1(9) . .
C16 C17 C18 C19 144.9(8) . .
C37 C17 C18 C19 3.3(11) . .
La3_b C17 C18 C19 52.5(8) . .
C16 C17 C18 La7_d 102.5(10) . .
C37 C17 C18 La7_d -39.1(9) . .
La3_b C17 C18 La7_d 10.1(8) . .
C16 C17 C18 La3_b 92.4(9) . .
C37 C17 C18 La3_b -49.2(8) . .
C4 C18 C19 C20 0.9(12) . .
C17 C18 C19 C20 -149.9(8) . .
La7_d C18 C19 C20 -73.9(10) . .
La3_b C18 C19 C20 -97.6(9) . .
C4 C18 C19 C39 150.2(8) . .
C17 C18 C19 C39 -0.5(12) . .
La7_d C18 C19 C39 75.5(10) . .
La3_b C18 C19 C39 51.8(8) . .
C4 C18 C19 La7_d 74.8(10) . .
C17 C18 C19 La7_d -76.0(10) . .
La3_b C18 C19 La7_d -23.7(9) . .
C4 C18 C19 La3_b 98.4(8) . .
C17 C18 C19 La3_b -52.3(8) . .
La7_d C18 C19 La3_b 23.7(9) . .
C4 C18 C19 La2_a 74.7(7) . .
C17 C18 C19 La2_a -76.1(7) . .
La7_d C18 C19 La2_a 0.0(7) . .
La3_b C18 C19 La2_a -23.7(5) . .
C18 C19 C20 C6 1.8(12) . .
C39 C19 C20 C6 -151.5(7) . .
La7_d C19 C20 C6 -96.8(10) . .
La3_b C19 C20 C6 -86.1(9) . .
La2_a C19 C20 C6 -94.9(7) . .
C18 C19 C20 C21 155.7(7) . .
C39 C19 C20 C21 2.5(9) . .
La7_d C19 C20 C21 57.2(9) . .
La3_b C19 C20 C21 67.8(8) . .
La2_a C19 C20 C21 59.1(5) . .
C18 C19 C20 La7_d 98.5(10) . .
C39 C19 C20 La7_d -54.7(9) . .
La3_b C19 C20 La7_d 10.7(9) . .
La2_a C19 C20 La7_d 1.9(7) . .
C18 C19 C20 La2_a 96.7(7) . .
C39 C19 C20 La2_a -56.5(6) . .
La7_d C19 C20 La2_a -1.9(7) . .
La3_b C19 C20 La2_a 8.8(6) . .
C5 C6 C20 C19 -3.9(11) . .
C7 C6 C20 C19 160.6(7) . .
La7_d C6 C20 C19 77.1(10) . .
C5 C6 C20 C21 -154.0(7) . .
C7 C6 C20 C21 10.6(11) . .
La7_d C6 C20 C21 -72.9(10) . .
C5 C6 C20 La7_d -81.0(11) . .
C7 C6 C20 La7_d 83.5(10) . .
C5 C6 C20 La2_a -91.6(7) . .
C7 C6 C20 La2_a 72.9(6) . .
La7_d C6 C20 La2_a -10.6(8) . .
C19 C20 C21 C22 -144.2(7) . .
C6 C20 C21 C22 7.9(11) . .
La7_d C20 C21 C22 -84.6(10) . .
La2_a C20 C21 C22 -71.5(6) . .
C19 C20 C21 C40 -3.2(9) . .
C6 C20 C21 C40 148.9(7) . .
La7_d C20 C21 C40 56.4(9) . .
La2_a C20 C21 C40 69.5(5) . .
C19 C20 C21 La7_d -59.6(10) . .
C6 C20 C21 La7_d 92.5(11) . .
La2_a C20 C21 La7_d 13.1(8) . .
C19 C20 C21 La2_a -72.7(6) . .
C6 C20 C21 La2_a 79.4(7) . .
La7_d C20 C21 La2_a -13.1(8) . .
C19 C20 C21 La5_c -84.9(8) . .
C6 C20 C21 La5_c 67.2(9) . .
La7_d C20 C21 La5_c -25.3(9) . .
La2_a C20 C21 La5_c -12.2(5) . .
C20 C21 C22 C23 -6.3(11) . .
C40 C21 C22 C23 -140.8(8) . .
La7_d C21 C22 C23 -75.1(10) . .
La2_a C21 C22 C23 -83.3(7) . .
La5_c C21 C22 C23 -88.9(9) . .
C20 C21 C22 C43 135.9(8) . .
C40 C21 C22 C43 1.4(11) . .
La7_d C21 C22 C43 67.0(10) . .
La2_a C21 C22 C43 58.9(6) . .
La5_c C21 C22 C43 53.3(8) . .
C20 C21 C22 La5_c 82.6(9) . .
C40 C21 C22 La5_c -51.9(9) . .
La7_d C21 C22 La5_c 13.8(10) . .
La2_a C21 C22 La5_c 5.6(6) . .
C20 C21 C22 La7_d 68.8(9) . .
C40 C21 C22 La7_d -65.7(9) . .
La2_a C21 C22 La7_d -8.2(7) . .
La5_c C21 C22 La7_d -13.8(10) . .
C20 C21 C22 La2_a 77.0(6) . .
C40 C21 C22 La2_a -57.5(6) . .
La7_d C21 C22 La2_a 8.2(7) . .
La5_c C21 C22 La2_a -5.6(6) . .
C43 C22 C23 C24 -1.4(12) . .
C21 C22 C23 C24 140.8(8) . .
La5_c C22 C23 C24 51.8(10) . .
La7_d C22 C23 C24 92.4(10) . .
La2_a C22 C23 C24 70.4(8) . .
C43 C22 C23 C7 -156.1(7) . .
C21 C22 C23 C7 -13.9(12) . .
La5_c C22 C23 C7 -102.9(10) . .
La7_d C22 C23 C7 -62.3(10) . .
La2_a C22 C23 C7 -84.2(8) . .
C43 C22 C23 La5_c -53.2(9) . .
C21 C22 C23 La5_c 89.0(9) . .
La7_d C22 C23 La5_c 40.6(9) . .
La2_a C22 C23 La5_c 18.7(6) . .
C43 C22 C23 La2_a -71.9(6) . .
C21 C22 C23 La2_a 70.3(6) . .
La5_c C22 C23 La2_a -18.7(6) . .
La7_d C22 C23 La2_a 22.0(6) . .
C43 C22 C23 La7_d -93.8(9) . .
C21 C22 C23 La7_d 48.3(8) . .
La5_c C22 C23 La7_d -40.6(9) . .
La2_a C22 C23 La7_d -22.0(6) . .
C6 C7 C23 C24 -127.3(7) . .
C8 C7 C23 C24 -12.8(8) . .
C96 C7 C23 C24 109.9(7) . .
C6 C7 C23 C22 30.1(10) . .
C8 C7 C23 C22 144.7(7) . .
C96 C7 C23 C22 -92.7(9) . .
C6 C7 C23 La5_c -39.9(9) . .
C8 C7 C23 La5_c 74.6(8) . .
C96 C7 C23 La5_c -162.7(7) . .
C6 C7 C23 La2_a -31.2(6) . .
C8 C7 C23 La2_a 83.3(5) . .
C96 C7 C23 La2_a -154.1(5) . .
C6 C7 C23 La7_d -17.1(7) . .
C8 C7 C23 La7_d 97.4(7) . .
C96 C7 C23 La7_d -139.9(7) . .
C22 C23 C24 C45 0.7(12) . .
C7 C23 C24 C45 159.3(7) . .
La5_c C23 C24 C45 44.0(9) . .
La2_a C23 C24 C45 54.7(8) . .
La7_d C23 C24 C45 61.9(10) . .
C22 C23 C24 C25 -150.8(7) . .
C7 C23 C24 C25 7.7(9) . .
La5_c C23 C24 C25 -107.5(8) . .
La2_a C23 C24 C25 -96.8(6) . .
La7_d C23 C24 C25 -89.7(8) . .
C22 C23 C24 La5_c -43.3(8) . .
C7 C23 C24 La5_c 115.2(8) . .
La2_a C23 C24 La5_c 10.7(5) . .
La7_d C23 C24 La5_c 17.9(8) . .
C9 C8 C25 C26 -2.3(11) . .
C7 C8 C25 C26 -158.3(7) . .
C9 C8 C25 C24 146.3(7) . .
C7 C8 C25 C24 -9.7(8) . .
C45 C24 C25 C26 -0.1(12) . .
C23 C24 C25 C26 151.3(7) . .
La5_c C24 C25 C26 74.4(10) . .
C45 C24 C25 C8 -150.3(8) . .
C23 C24 C25 C8 1.1(9) . .
La5_c C24 C25 C8 -75.7(8) . .
C8 C25 C26 C27 -0.7(11) . .
C24 C25 C26 C27 -146.1(7) . .
C8 C25 C26 C47 148.8(8) . .
C24 C25 C26 C47 3.3(11) . .
C8 C25 C26 La4_b 82.8(9) . .
C24 C25 C26 La4_b -62.7(9) . .
C9 C10 C27 C26 1.5(11) . .
C11 C10 C27 C26 157.9(7) . .
C9 C10 C27 C28 -145.9(7) . .
C11 C10 C27 C28 10.5(8) . .
C9 C10 C27 La4_b -76.2(9) . .
C11 C10 C27 La4_b 80.2(7) . .
C25 C26 C27 C10 1.1(11) . .
C47 C26 C27 C10 -148.8(7) . .
La4_b C26 C27 C10 -97.9(8) . .
C25 C26 C27 C28 144.6(7) . .
C47 C26 C27 C28 -5.3(11) . .
La4_b C26 C27 C28 45.6(8) . .
C25 C26 C27 La4_b 99.0(8) . .
C47 C26 C27 La4_b -50.9(7) . .
C10 C27 C28 C29 -0.7(8) . .
C26 C27 C28 C29 -148.9(7) . .
La4_b C27 C28 C29 -101.2(7) . .
C10 C27 C28 C49 151.3(7) . .
C26 C27 C28 C49 3.1(11) . .
La4_b C27 C28 C49 50.7(8) . .
C10 C27 C28 La4_b 100.5(7) . .
C26 C27 C28 La4_b -47.7(8) . .
C49 C28 C29 C30 -0.3(12) . .
C27 C28 C29 C30 150.8(7) . .
La4_b C28 C29 C30 64.9(9) . .
C49 C28 C29 C11 -160.4(7) . .
C27 C28 C29 C11 -9.4(8) . .
La4_b C28 C29 C11 -95.2(7) . .
C49 C28 C29 La1_a -54.3(7) . .
C27 C28 C29 La1_a 96.8(5) . .
La4_b C28 C29 La1_a 10.9(6) . .
C49 C28 C29 La8_d -51.1(9) . .
C27 C28 C29 La8_d 99.9(8) . .
La4_b C28 C29 La8_d 14.1(8) . .
C12 C11 C29 C28 130.6(7) . .
C10 C11 C29 C28 14.8(8) . .
C11 C11 C29 C28 -103.2(9) 3_667 .
C12 C11 C29 C30 -29.2(10) . .
C10 C11 C29 C30 -144.9(7) . .
C11 C11 C29 C30 97.0(10) 3_667 .
C12 C11 C29 La1_a 31.7(7) . .
C10 C11 C29 La1_a -84.0(5) . .
C11 C11 C29 La1_a 157.9(7) 3_667 .
C12 C11 C29 La8_d 44.6(10) . .
C10 C11 C29 La8_d -71.1(9) . .
C11 C11 C29 La8_d 170.8(9) 3_667 .
C28 C29 C30 C31 -142.8(8) . .
C11 C29 C30 C31 14.1(11) . .
La1_a C29 C30 C31 -71.1(6) . .
La8_d C29 C30 C31 -85.5(9) . .
C28 C29 C30 C51 1.6(11) . .
C11 C29 C30 C51 158.5(7) . .
La1_a C29 C30 C51 73.3(6) . .
La8_d C29 C30 C51 58.9(9) . .
C28 C29 C30 La1_a -71.7(7) . .
C11 C29 C30 La1_a 85.2(7) . .
La8_d C29 C30 La1_a -14.4(7) . .
C28 C29 C30 La8_d -57.3(10) . .
C11 C29 C30 La8_d 99.6(10) . .
La1_a C29 C30 La8_d 14.4(7) . .
C28 C29 C30 La6_c -81.5(9) . .
C11 C29 C30 La6_c 75.4(8) . .
La1_a C29 C30 La6_c -9.8(5) . .
La8_d C29 C30 La6_c -24.2(8) . .
C29 C30 C31 C13 6.4(11) . .
C51 C30 C31 C13 -138.6(7) . .
La1_a C30 C31 C13 -78.0(6) . .
La8_d C30 C31 C13 -79.5(9) . .
La6_c C30 C31 C13 -70.6(8) . .
C29 C30 C31 C32 140.6(8) . .
C51 C30 C31 C32 -4.3(11) . .
La1_a C30 C31 C32 56.3(7) . .
La8_d C30 C31 C32 54.8(10) . .
La6_c C30 C31 C32 63.6(8) . .
C29 C30 C31 La1_a 84.4(7) . .
C51 C30 C31 La1_a -60.6(6) . .
La8_d C30 C31 La1_a -1.5(6) . .
La6_c C30 C31 La1_a 7.4(5) . .
C29 C30 C31 La6_c 77.0(8) . .
C51 C30 C31 La6_c -67.9(8) . .
La1_a C30 C31 La6_c -7.4(5) . .
La8_d C30 C31 La6_c -8.8(8) . .
C29 C30 C31 La8_d 85.8(9) . .
C51 C30 C31 La8_d -59.1(8) . .
La1_a C30 C31 La8_d 1.5(6) . .
La6_c C30 C31 La8_d 8.8(8) . .
C14 C13 C31 C30 144.7(7) . .
C12 C13 C31 C30 -9.7(12) . .
La6_c C13 C31 C30 77.6(8) . .
La1_a C13 C31 C30 72.0(6) . .
C14 C13 C31 C32 3.2(9) . .
C12 C13 C31 C32 -151.3(8) . .
La6_c C13 C31 C32 -64.0(8) . .
La1_a C13 C31 C32 -69.6(5) . .
C14 C13 C31 La1_a 72.7(6) . .
C12 C13 C31 La1_a -81.7(8) . .
La6_c C13 C31 La1_a 5.6(5) . .
C14 C13 C31 La6_c 67.1(8) . .
C12 C13 C31 La6_c -87.3(9) . .
La1_a C13 C31 La6_c -5.6(5) . .
C14 C13 C31 La8_d 81.5(8) . .
C12 C13 C31 La8_d -73.0(10) . .
La6_c C13 C31 La8_d 14.3(8) . .
La1_a C13 C31 La8_d 8.7(6) . .
C30 C31 C32 C33 -139.2(8) . .
C13 C31 C32 C33 -0.8(9) . .
La1_a C31 C32 C33 -81.0(6) . .
La6_c C31 C32 C33 -67.6(8) . .
La8_d C31 C32 C33 -90.0(8) . .
C30 C31 C32 C53 0.9(12) . .
C13 C31 C32 C53 139.3(7) . .
La1_a C31 C32 C53 59.1(6) . .
La6_c C31 C32 C53 72.5(9) . .
La8_d C31 C32 C53 50.1(9) . .
C30 C31 C32 La1_a -58.2(7) . .
C13 C31 C32 La1_a 80.2(6) . .
La6_c C31 C32 La1_a 13.4(5) . .
La8_d C31 C32 La1_a -9.0(6) . .
C30 C31 C32 La6_c -71.6(9) . .
C13 C31 C32 La6_c 66.8(8) . .
La1_a C31 C32 La6_c -13.4(5) . .
La8_d C31 C32 La6_c -22.4(8) . .
C30 C31 C32 La8_d -49.3(9) . .
C13 C31 C32 La8_d 89.2(8) . .
La1_a C31 C32 La8_d 9.0(6) . .
La6_c C31 C32 La8_d 22.4(8) . .
C53 C32 C33 C34 4.3(12) . .
C31 C32 C33 C34 145.5(8) . .
La1_a C32 C33 C34 73.3(8) . .
La6_c C32 C33 C34 76.3(9) . .
La8_d C32 C33 C34 70.3(10) . .
C53 C32 C33 C14 -143.0(7) . .
C31 C32 C33 C14 -1.8(9) . .
La1_a C32 C33 C14 -74.0(6) . .
La6_c C32 C33 C14 -71.0(8) . .
La8_d C32 C33 C14 -77.0(8) . .
C53 C32 C33 La6_c -72.0(8) . .
C31 C32 C33 La6_c 69.2(8) . .
La1_a C32 C33 La6_c -3.0(6) . .
La8_d C32 C33 La6_c -6.0(8) . .
C53 C32 C33 La1_a -69.0(6) . .
C31 C32 C33 La1_a 72.2(5) . .
La6_c C32 C33 La1_a 3.0(6) . .
La8_d C32 C33 La1_a -3.0(6) . .
C13 C14 C33 C32 3.7(9) . .
C15 C14 C33 C32 153.2(8) . .
La6_c C14 C33 C32 67.8(8) . .
La1_a C14 C33 C32 58.9(5) . .
C13 C14 C33 C34 -146.7(8) . .
C15 C14 C33 C34 2.8(12) . .
La6_c C14 C33 C34 -82.6(9) . .
La1_a C14 C33 C34 -91.5(7) . .
C13 C14 C33 La6_c -64.1(8) . .
C15 C14 C33 La6_c 85.4(9) . .
La1_a C14 C33 La6_c -8.9(5) . .
C13 C14 C33 La1_a -55.2(6) . .
C15 C14 C33 La1_a 94.3(8) . .
La6_c C14 C33 La1_a 8.9(5) . .
C32 C33 C34 C35 -150.6(8) . .
C14 C33 C34 C35 -6.2(13) . .
La6_c C33 C34 C35 -82.1(10) . .
La1_a C33 C34 C35 -92.2(8) . .
C32 C33 C34 C55 -1.9(12) . .
C14 C33 C34 C55 142.4(8) . .
La6_c C33 C34 C55 66.5(9) . .
La1_a C33 C34 C55 56.5(7) . .
C32 C33 C34 La6_c -68.5(9) . .
C14 C33 C34 La6_c 75.8(8) . .
La1_a C33 C34 La6_c -10.1(5) . .
C55 C34 C35 C36 -2.6(12) . .
C33 C34 C35 C36 145.6(8) . .
La6_c C34 C35 C36 84.5(9) . .
C55 C34 C35 C16 -144.9(8) . .
C33 C34 C35 C16 3.4(13) . .
La6_c C34 C35 C16 -57.8(10) . .
C17 C16 C35 C34 145.5(9) . .
C15 C16 C35 C34 3.2(13) . .
C17 C16 C35 C36 -1.5(9) . .
C15 C16 C35 C36 -143.8(8) . .
C34 C35 C36 C57 -0.8(12) . .
C16 C35 C36 C57 145.8(8) . .
C34 C35 C36 C37 -145.8(8) . .
C16 C35 C36 C37 0.9(9) . .
C34 C35 C36 La3_b -80.5(9) . .
C16 C35 C36 La3_b 66.2(8) . .
C16 C17 C37 C38 -144.5(8) . .
C18 C17 C37 C38 1.0(12) . .
La3_b C17 C37 C38 -59.6(9) . .
C16 C17 C37 C36 -1.0(10) . .
C18 C17 C37 C36 144.5(8) . .
La3_b C17 C37 C36 83.9(8) . .
C16 C17 C37 La3_b -84.9(9) . .
C18 C17 C37 La3_b 60.6(9) . .
C57 C36 C37 C17 -144.1(8) . .
C35 C36 C37 C17 0.0(9) . .
La3_b C36 C37 C17 -89.1(8) . .
C57 C36 C37 C38 1.3(11) . .
C35 C36 C37 C38 145.4(7) . .
La3_b C36 C37 C38 56.4(8) . .
C57 C36 C37 La3_b -55.1(10) . .
C35 C36 C37 La3_b 89.1(8) . .
C17 C37 C38 C59 144.5(8) . .
C36 C37 C38 C59 4.6(11) . .
La3_b C37 C38 C59 71.3(9) . .
C17 C37 C38 C39 -7.8(12) . .
C36 C37 C38 C39 -147.7(7) . .
La3_b C37 C38 C39 -81.0(9) . .
C17 C37 C38 La3_b 73.2(10) . .
C36 C37 C38 La3_b -66.7(9) . .
C17 C37 C38 La7_d 41.0(11) . .
C36 C37 C38 La7_d -98.9(9) . .
La3_b C37 C38 La7_d -32.2(9) . .
C59 C38 C39 C19 -141.9(8) . .
C37 C38 C39 C19 10.4(11) . .
La3_b C38 C39 C19 -67.5(10) . .
La7_d C38 C39 C19 -74.3(10) . .
C59 C38 C39 C40 0.7(11) . .
C37 C38 C39 C40 152.9(8) . .
La3_b C38 C39 C40 75.1(10) . .
La7_d C38 C39 C40 68.3(10) . .
C59 C38 C39 La7_d -67.6(11) . .
C37 C38 C39 La7_d 84.6(11) . .
La3_b C38 C39 La7_d 6.8(11) . .
C59 C38 C39 La3_b -74.4(9) . .
C37 C38 C39 La3_b 77.8(9) . .
La7_d C38 C39 La3_b -6.8(11) . .
C59 C38 C39 La2_a -57.5(7) . .
C37 C38 C39 La2_a 94.8(7) . .
La3_b C38 C39 La2_a 16.9(7) . .
La7_d C38 C39 La2_a 10.1(7) . .
C18 C19 C39 C38 -6.6(12) . .
C20 C19 C39 C38 146.3(7) . .
La7_d C19 C39 C38 92.4(10) . .
La3_b C19 C39 C38 53.9(9) . .
La2_a C19 C39 C38 90.6(7) . .
C18 C19 C39 C40 -153.7(8) . .
C20 C19 C39 C40 -0.8(9) . .
La7_d C19 C39 C40 -54.7(9) . .
La3_b C19 C39 C40 -93.2(8) . .
La2_a C19 C39 C40 -56.5(5) . .
C18 C19 C39 La7_d -99.0(10) . .
C20 C19 C39 La7_d 54.0(9) . .
La3_b C19 C39 La7_d -38.4(9) . .
La2_a C19 C39 La7_d -1.8(7) . .
C18 C19 C39 La3_b -60.5(9) . .
C20 C19 C39 La3_b 92.4(8) . .
La7_d C19 C39 La3_b 38.4(9) . .
La2_a C19 C39 La3_b 36.6(6) . .
C18 C19 C39 La2_a -97.2(7) . .
C20 C19 C39 La2_a 55.8(5) . .
La7_d C19 C39 La2_a 1.8(7) . .
La3_b C19 C39 La2_a -36.6(6) . .
C38 C39 C40 C41 -3.1(12) . .
C19 C39 C40 C41 143.0(8) . .
La7_d C39 C40 C41 85.2(10) . .
La3_b C39 C40 C41 54.7(9) . .
La2_a C39 C40 C41 72.1(7) . .
C38 C39 C40 C21 -147.3(7) . .
C19 C39 C40 C21 -1.2(9) . .
La7_d C39 C40 C21 -59.0(9) . .
La3_b C39 C40 C21 -89.5(8) . .
La2_a C39 C40 C21 -72.0(5) . .
C38 C39 C40 La7_d -88.4(10) . .
C19 C39 C40 La7_d 57.8(9) . .
La3_b C39 C40 La7_d -30.5(9) . .
La2_a C39 C40 La7_d -13.1(8) . .
C38 C39 C40 La2_a -75.3(7) . .
C19 C39 C40 La2_a 70.9(6) . .
La7_d C39 C40 La2_a 13.1(8) . .
La3_b C39 C40 La2_a -17.4(6) . .
C38 C39 C40 La5_c -75.2(9) . .
C19 C39 C40 La5_c 71.0(8) . .
La7_d C39 C40 La5_c 13.2(9) . .
La3_b C39 C40 La5_c -17.4(8) . .
La2_a C39 C40 La5_c 0.1(5) . .
C38 C39 C40 La3_b -57.8(8) . .
C19 C39 C40 La3_b 88.3(8) . .
La7_d C39 C40 La3_b 30.5(9) . .
La2_a C39 C40 La3_b 17.4(6) . .
C22 C21 C40 C41 -1.2(12) . .
C20 C21 C40 C41 -140.7(8) . .
La7_d C21 C40 C41 -82.8(11) . .
La2_a C21 C40 C41 -60.8(7) . .
La5_c C21 C40 C41 -44.5(9) . .
C22 C21 C40 C39 142.0(8) . .
C20 C21 C40 C39 2.6(8) . .
La7_d C21 C40 C39 60.5(10) . .
La2_a C21 C40 C39 82.4(5) . .
La5_c C21 C40 C39 98.8(8) . .
C22 C21 C40 La7_d 81.5(11) . .
C20 C21 C40 La7_d -57.9(10) . .
La2_a C21 C40 La7_d 21.9(9) . .
La5_c C21 C40 La7_d 38.3(10) . .
C22 C21 C40 La2_a 59.6(7) . .
C20 C21 C40 La2_a -79.9(5) . .
La7_d C21 C40 La2_a -21.9(9) . .
La5_c C21 C40 La2_a 16.3(5) . .
C22 C21 C40 La5_c 43.2(8) . .
C20 C21 C40 La5_c -96.2(8) . .
La7_d C21 C40 La5_c -38.3(10) . .
La2_a C21 C40 La5_c -16.3(5) . .
C22 C21 C40 La3_b 83.4(9) . .
C20 C21 C40 La3_b -56.1(8) . .
La7_d C21 C40 La3_b 1.9(10) . .
La2_a C21 C40 La3_b 23.8(5) . .
La5_c C21 C40 La3_b 40.1(8) . .
C39 C40 C41 C42 -138.5(8) . .
C21 C40 C41 C42 0.0(12) . .
La7_d C40 C41 C42 -67.7(11) . .
La2_a C40 C41 C42 -59.7(7) . .
La5_c C40 C41 C42 -45.1(8) . .
La3_b C40 C41 C42 -94.2(8) . .
C39 C40 C41 C60 1.1(11) . .
C21 C40 C41 C60 139.5(8) . .
La7_d C40 C41 C60 71.8(10) . .
La2_a C40 C41 C60 79.8(6) . .
La5_c C40 C41 C60 94.5(8) . .
La3_b C40 C41 C60 45.3(8) . .
C39 C40 C41 La7_d -70.8(10) . .
C21 C40 C41 La7_d 67.7(10) . .
La2_a C40 C41 La7_d 8.0(7) . .
La5_c C40 C41 La7_d 22.6(9) . .
La3_b C40 C41 La7_d -26.5(9) . .
C39 C40 C41 La2_a -78.8(7) . .
C21 C40 C41 La2_a 59.7(7) . .
La7_d C40 C41 La2_a -8.0(7) . .
La5_c C40 C41 La2_a 14.6(5) . .
La3_b C40 C41 La2_a -34.5(5) . .
C39 C40 C41 La5_c -93.4(9) . .
C21 C40 C41 La5_c 45.1(9) . .
La7_d C40 C41 La5_c -22.6(9) . .
La2_a C40 C41 La5_c -14.6(5) . .
La3_b C40 C41 La5_c -49.1(7) . .
C40 C41 C42 C63 140.0(8) . .
C60 C41 C42 C63 1.1(12) . .
La7_d C41 C42 C63 94.9(10) . .
La2_a C41 C42 C63 81.2(8) . .
La5_c C41 C42 C63 80.7(9) . .
C40 C41 C42 C43 1.0(12) . .
C60 C41 C42 C43 -137.8(8) . .
La7_d C41 C42 C43 -44.1(10) . .
La2_a C41 C42 C43 -57.8(8) . .
La5_c C41 C42 C43 -58.3(9) . .
C40 C41 C42 La5_c 59.3(9) . .
C60 C41 C42 La5_c -79.5(9) . .
La7_d C41 C42 La5_c 14.3(8) . .
La2_a C41 C42 La5_c 0.5(6) . .
C40 C41 C42 La2_a 58.8(7) . .
C60 C41 C42 La2_a -80.1(7) . .
La7_d C41 C42 La2_a 13.7(6) . .
La5_c C41 C42 La2_a -0.5(6) . .
C40 C41 C42 La7_d 45.0(8) . .
C60 C41 C42 La7_d -93.8(9) . .
La2_a C41 C42 La7_d -13.7(6) . .
La5_c C41 C42 La7_d -14.3(8) . .
C23 C22 C43 C44 2.1(12) . .
C21 C22 C43 C44 -140.1(8) . .
La5_c C22 C43 C44 -68.9(10) . .
La7_d C22 C43 C44 -95.0(10) . .
La2_a C22 C43 C44 -81.9(7) . .
C23 C22 C43 C42 141.8(8) . .
C21 C22 C43 C42 -0.4(11) . .
La5_c C22 C43 C42 70.8(10) . .
La7_d C22 C43 C42 44.7(10) . .
La2_a C22 C43 C42 57.7(7) . .
C23 C22 C43 La5_c 71.0(10) . .
C21 C22 C43 La5_c -71.2(10) . .
La7_d C22 C43 La5_c -26.1(9) . .
La2_a C22 C43 La5_c -13.0(7) . .
C23 C22 C43 La2_a 84.0(7) . .
C21 C22 C43 La2_a -58.2(6) . .
La5_c C22 C43 La2_a 13.0(7) . .
La7_d C22 C43 La2_a -13.1(6) . .
C23 C22 C43 La7_d 97.1(9) . .
C21 C22 C43 La7_d -45.1(8) . .
La5_c C22 C43 La7_d 26.1(9) . .
La2_a C22 C43 La7_d 13.1(6) . .
C41 C42 C43 C44 143.6(9) . .
C63 C42 C43 C44 -0.9(10) . .
La5_c C42 C43 C44 69.2(9) . .
La2_a C42 C43 C44 85.3(6) . .
La7_d C42 C43 C44 105.2(8) . .
C41 C42 C43 C22 -0.8(13) . .
C63 C42 C43 C22 -145.3(8) . .
La5_c C42 C43 C22 -75.2(10) . .
La2_a C42 C43 C22 -59.1(7) . .
La7_d C42 C43 C22 -39.2(9) . .
C41 C42 C43 La5_c 74.4(11) . .
C63 C42 C43 La5_c -70.1(10) . .
La2_a C42 C43 La5_c 16.1(7) . .
La7_d C42 C43 La5_c 36.0(9) . .
C41 C42 C43 La2_a 58.3(8) . .
C63 C42 C43 La2_a -86.2(6) . .
La5_c C42 C43 La2_a -16.1(7) . .
La7_d C42 C43 La2_a 19.9(5) . .
C41 C42 C43 La7_d 38.4(9) . .
C63 C42 C43 La7_d -106.1(8) . .
La5_c C42 C43 La7_d -36.0(9) . .
La2_a C42 C43 La7_d -19.9(5) . .
C22 C43 C44 C45 -2.1(13) . .
C42 C43 C44 C45 -146.6(8) . .
La5_c C43 C44 C45 -76.3(10) . .
La2_a C43 C44 C45 -75.1(8) . .
La7_d C43 C44 C45 -67.7(10) . .
C22 C43 C44 C64 145.6(8) . .
C42 C43 C44 C64 1.1(10) . .
La5_c C43 C44 C64 71.4(9) . .
La2_a C43 C44 C64 72.6(7) . .
La7_d C43 C44 C64 80.0(9) . .
C22 C43 C44 La5_c 74.2(10) . .
C42 C43 C44 La5_c -70.3(9) . .
La2_a C43 C44 La5_c 1.3(6) . .
La7_d C43 C44 La5_c 8.6(9) . .
C22 C43 C44 La2_a 73.0(7) . .
C42 C43 C44 La2_a -71.5(6) . .
La5_c C43 C44 La2_a -1.3(6) . .
La7_d C43 C44 La2_a 7.4(5) . .
C23 C24 C45 C44 -0.6(12) . .
C25 C24 C45 C44 147.3(8) . .
La5_c C24 C45 C44 45.6(8) . .
C23 C24 C45 C46 -151.0(8) . .
C25 C24 C45 C46 -3.1(12) . .
La5_c C24 C45 C46 -104.8(9) . .
C23 C24 C45 La5_c -46.1(9) . .
C25 C24 C45 La5_c 101.7(9) . .
C43 C44 C45 C24 1.3(12) . .
C64 C44 C45 C24 -144.0(9) . .
La5_c C44 C45 C24 -60.7(10) . .
La2_a C44 C45 C24 -56.1(8) . .
C43 C44 C45 C46 151.1(8) . .
C64 C44 C45 C46 5.8(13) . .
La5_c C44 C45 C46 89.1(10) . .
La2_a C44 C45 C46 93.7(8) . .
C43 C44 C45 La5_c 62.0(9) . .
C64 C44 C45 La5_c -83.3(10) . .
La2_a C44 C45 La5_c 4.6(6) . .
C24 C45 C46 C47 3.4(12) . .
C44 C45 C46 C47 -146.5(8) . .
La5_c C45 C46 C47 -88.7(10) . .
C24 C45 C46 C66 146.1(8) . .
C44 C45 C46 C66 -3.8(13) . .
La5_c C45 C46 C66 54.0(11) . .
C24 C45 C46 La4_b 63.4(9) . .
C44 C45 C46 La4_b -86.4(9) . .
La5_c C45 C46 La4_b -28.6(9) . .
C25 C26 C47 C46 -3.1(12) . .
C27 C26 C47 C46 145.7(8) . .
La4_b C26 C47 C46 87.0(9) . .
C25 C26 C47 C48 -145.0(8) . .
C27 C26 C47 C48 3.8(11) . .
La4_b C26 C47 C48 -54.9(8) . .
C25 C26 C47 La4_b -90.0(9) . .
C27 C26 C47 La4_b 58.7(8) . .
C45 C46 C47 C26 -0.3(12) . .
C66 C46 C47 C26 -147.4(8) . .
La4_b C46 C47 C26 -84.1(9) . .
C45 C46 C47 C48 146.0(8) . .
C66 C46 C47 C48 -1.1(10) . .
La4_b C46 C47 C48 62.2(7) . .
C45 C46 C47 La4_b 83.8(9) . .
C66 C46 C47 La4_b -63.3(8) . .
C26 C47 C48 C49 0.1(12) . .
C46 C47 C48 C49 -145.9(8) . .
La4_b C47 C48 C49 -65.3(9) . .
C26 C47 C48 C67 147.1(8) . .
C46 C47 C48 C67 1.1(10) . .
La4_b C47 C48 C67 81.7(8) . .
C26 C47 C48 La4_b 65.4(9) . .
C46 C47 C48 La4_b -80.6(8) . .
C29 C28 C49 C48 149.0(8) . .
C27 C28 C49 C48 0.8(11) . .
La4_b C28 C49 C48 60.9(8) . .
C29 C28 C49 C50 0.3(11) . .
C27 C28 C49 C50 -147.9(7) . .
La4_b C28 C49 C50 -87.8(8) . .
C29 C28 C49 La4_b 88.1(9) . .
C27 C28 C49 La4_b -60.1(8) . .
C29 C28 C49 La8_d 53.6(10) . .
C27 C28 C49 La8_d -94.6(9) . .
La4_b C28 C49 La8_d -34.5(8) . .
C67 C48 C49 C28 -144.2(8) . .
C47 C48 C49 C28 -2.3(12) . .
La4_b C48 C49 C28 -69.9(9) . .
C67 C48 C49 C50 3.5(12) . .
C47 C48 C49 C50 145.3(8) . .
La4_b C48 C49 C50 77.7(9) . .
C67 C48 C49 La4_b -74.2(9) . .
C47 C48 C49 La4_b 67.6(9) . .
C67 C48 C49 La8_d -56.2(10) . .
C47 C48 C49 La8_d 85.7(10) . .
La4_b C48 C49 La8_d 18.1(8) . .
C28 C49 C50 C69 143.3(8) . .
C48 C49 C50 C69 -5.4(12) . .
La4_b C49 C50 C69 59.3(9) . .
La8_d C49 C50 C69 76.0(10) . .
C28 C49 C50 C51 -1.8(11) . .
C48 C49 C50 C51 -150.5(8) . .
La4_b C49 C50 C51 -85.8(9) . .
La8_d C49 C50 C51 -69.1(10) . .
C28 C49 C50 La8_d 67.4(10) . .
C48 C49 C50 La8_d -81.4(10) . .
La4_b C49 C50 La8_d -16.6(10) . .
C28 C49 C50 La4_b 84.0(8) . .
C48 C49 C50 La4_b -64.8(8) . .
La8_d C49 C50 La4_b 16.6(10) . .
C28 C49 C50 La1_a 55.3(7) . .
C48 C49 C50 La1_a -93.5(7) . .
La4_b C49 C50 La1_a -28.7(6) . .
La8_d C49 C50 La1_a -12.1(8) . .
C29 C30 C51 C50 -2.9(10) . .
C31 C30 C51 C50 142.7(7) . .
La1_a C30 C51 C50 83.1(6) . .
La8_d C30 C51 C50 69.8(10) . .
La6_c C30 C51 C50 85.6(8) . .
C29 C30 C51 C52 -141.4(8) . .
C31 C30 C51 C52 4.2(11) . .
La1_a C30 C51 C52 -55.4(7) . .
La8_d C30 C51 C52 -68.8(10) . .
La6_c C30 C51 C52 -52.9(9) . .
C29 C30 C51 La8_d -72.6(10) . .
C31 C30 C51 La8_d 73.0(10) . .
La1_a C30 C51 La8_d 13.4(8) . .
La6_c C30 C51 La8_d 15.8(9) . .
C29 C30 C51 La1_a -86.0(6) . .
C31 C30 C51 La1_a 59.6(6) . .
La8_d C30 C51 La1_a -13.4(7) . .
La6_c C30 C51 La1_a 2.5(5) . .
C29 C30 C51 La6_c -88.5(8) . .
C31 C30 C51 La6_c 57.1(7) . .
La1_a C30 C51 La6_c -2.5(5) . .
La8_d C30 C51 La6_c -15.8(9) . .
C49 C50 C51 C30 3.1(11) . .
C69 C50 C51 C30 -145.5(7) . .
La8_d C50 C51 C30 -76.0(9) . .
La4_b C50 C51 C30 -57.2(9) . .
La1_a C50 C51 C30 -72.8(6) . .
C49 C50 C51 C52 147.6(7) . .
C69 C50 C51 C52 -1.0(9) . .
La8_d C50 C51 C52 68.5(9) . .
La4_b C50 C51 C52 87.3(7) . .
La1_a C50 C51 C52 71.7(5) . .
C49 C50 C51 La8_d 79.1(10) . .
C69 C50 C51 La8_d -69.5(9) . .
La4_b C50 C51 La8_d 18.8(9) . .
La1_a C50 C51 La8_d 3.1(7) . .
C49 C50 C51 La1_a 75.9(7) . .
C69 C50 C51 La1_a -72.7(6) . .
La8_d C50 C51 La1_a -3.1(7) . .
La4_b C50 C51 La1_a 15.6(6) . .
C49 C50 C51 La6_c 72.7(9) . .
C69 C50 C51 La6_c -75.9(7) . .
La8_d C50 C51 La6_c -6.4(9) . .
La4_b C50 C51 La6_c 12.4(7) . .
La1_a C50 C51 La6_c -3.3(4) . .
C30 C51 C52 C70 142.5(8) . .
C50 C51 C52 C70 0.3(9) . .
La8_d C51 C52 C70 68.5(10) . .
La1_a C51 C52 C70 86.2(6) . .
La6_c C51 C52 C70 91.6(7) . .
C30 C51 C52 C53 -0.6(12) . .
C50 C51 C52 C53 -142.9(8) . .
La8_d C51 C52 C53 -74.7(11) . .
La1_a C51 C52 C53 -56.9(7) . .
La6_c C51 C52 C53 -51.5(8) . .
C30 C51 C52 La1_a 56.3(7) . .
C50 C51 C52 La1_a -86.0(5) . .
La8_d C51 C52 La1_a -17.8(8) . .
La6_c C51 C52 La1_a 5.4(5) . .
C30 C51 C52 La8_d 74.1(11) . .
C50 C51 C52 La8_d -68.2(10) . .
La1_a C51 C52 La8_d 17.8(8) . .
La6_c C51 C52 La8_d 23.2(9) . .
C30 C51 C52 La6_c 50.9(8) . .
C50 C51 C52 La6_c -91.4(7) . .
La8_d C51 C52 La6_c -23.2(9) . .
La1_a C51 C52 La6_c -5.4(5) . .
C70 C52 C53 C54 1.3(11) . .
C51 C52 C53 C54 139.2(8) . .
La1_a C52 C53 C54 80.9(6) . .
La8_d C52 C53 C54 73.0(9) . .
La6_c C52 C53 C54 81.7(8) . .
C70 C52 C53 C32 -140.9(8) . .
C51 C52 C53 C32 -3.0(11) . .
La1_a C52 C53 C32 -61.3(6) . .
La8_d C52 C53 C32 -69.3(10) . .
La6_c C52 C53 C32 -60.6(8) . .
C70 C52 C53 La1_a -79.6(7) . .
C51 C52 C53 La1_a 58.3(7) . .
La8_d C52 C53 La1_a -7.9(7) . .
La6_c C52 C53 La1_a 0.7(5) . .
C70 C52 C53 La6_c -80.3(9) . .
C51 C52 C53 La6_c 57.6(9) . .
La1_a C52 C53 La6_c -0.7(5) . .
La8_d C52 C53 La6_c -8.7(9) . .
C70 C52 C53 La8_d -71.7(10) . .
C51 C52 C53 La8_d 66.2(9) . .
La1_a C52 C53 La8_d 7.9(7) . .
La6_c C52 C53 La8_d 8.7(9) . .
C33 C32 C53 C54 -2.6(11) . .
C31 C32 C53 C54 -139.0(8) . .
La1_a C32 C53 C54 -79.4(6) . .
La6_c C32 C53 C54 -69.8(8) . .
La8_d C32 C53 C54 -85.3(9) . .
C33 C32 C53 C52 139.4(8) . .
C31 C32 C53 C52 2.9(11) . .
La1_a C32 C53 C52 62.5(6) . .
La6_c C32 C53 C52 72.1(9) . .
La8_d C32 C53 C52 56.6(9) . .
C33 C32 C53 La1_a 76.8(6) . .
C31 C32 C53 La1_a -59.6(6) . .
La6_c C32 C53 La1_a 9.6(5) . .
La8_d C32 C53 La1_a -5.9(6) . .
C33 C32 C53 La6_c 67.2(8) . .
C31 C32 C53 La6_c -69.2(8) . .
La1_a C32 C53 La6_c -9.6(5) . .
La8_d C32 C53 La6_c -15.5(9) . .
C33 C32 C53 La8_d 82.7(9) . .
C31 C32 C53 La8_d -53.7(9) . .
La1_a C32 C53 La8_d 5.9(6) . .
La6_c C32 C53 La8_d 15.5(9) . .
C52 C53 C54 C72 3.4(11) . .
C32 C53 C54 C72 146.0(8) . .
La1_a C53 C54 C72 76.1(7) . .
La6_c C53 C54 C72 86.5(9) . .
La8_d C53 C54 C72 61.9(10) . .
C52 C53 C54 C55 -143.7(8) . .
C32 C53 C54 C55 -1.1(12) . .
La1_a C53 C54 C55 -71.1(8) . .
La6_c C53 C54 C55 -60.6(9) . .
La8_d C53 C54 C55 -85.2(10) . .
C52 C53 C54 La1_a -72.6(6) . .
C32 C53 C54 La1_a 69.9(6) . .
La6_c C53 C54 La1_a 10.4(5) . .
La8_d C53 C54 La1_a -14.2(6) . .
C52 C53 C54 La6_c -83.1(8) . .
C32 C53 C54 La6_c 59.5(8) . .
La1_a C53 C54 La6_c -10.4(5) . .
La8_d C53 C54 La6_c -24.6(8) . .
C35 C34 C55 C56 2.2(12) . .
C33 C34 C55 C56 -147.7(8) . .
La6_c C34 C55 C56 -93.8(9) . .
C35 C34 C55 C54 148.0(8) . .
C33 C34 C55 C54 -1.9(11) . .
La6_c C34 C55 C54 51.9(9) . .
C35 C34 C55 La6_c 96.0(8) . .
C33 C34 C55 La6_c -53.9(8) . .
C72 C54 C55 C34 -148.3(8) . .
C53 C54 C55 C34 3.5(12) . .
La1_a C54 C55 C34 -52.5(8) . .
La6_c C54 C55 C34 -50.9(9) . .
C72 C54 C55 C56 1.1(9) . .
C53 C54 C55 C56 153.0(8) . .
La1_a C54 C55 C56 96.9(6) . .
La6_c C54 C55 C56 98.6(7) . .
C72 C54 C55 La6_c -97.4(7) . .
C53 C54 C55 La6_c 54.4(8) . .
La1_a C54 C55 La6_c -1.6(5) . .
C34 C55 C56 C57 1.6(13) . .
C54 C55 C56 C57 -147.3(8) . .
La6_c C55 C56 C57 -72.2(10) . .
C34 C55 C56 C73 148.0(8) . .
C54 C55 C56 C73 -0.8(9) . .
La6_c C55 C56 C73 74.2(8) . .
C37 C36 C57 C56 144.2(8) . .
C35 C36 C57 C56 4.6(12) . .
La3_b C36 C57 C56 95.0(9) . .
C37 C36 C57 C58 -6.0(12) . .
C35 C36 C57 C58 -145.6(8) . .
La3_b C36 C57 C58 -55.2(9) . .
C37 C36 C57 La3_b 49.2(9) . .
C35 C36 C57 La3_b -90.4(9) . .
C73 C56 C57 C36 -146.2(8) . .
C55 C56 C57 C36 -5.0(12) . .
C73 C56 C57 C58 3.9(11) . .
C55 C56 C57 C58 145.2(8) . .
C73 C56 C57 La3_b -69.1(10) . .
C55 C56 C57 La3_b 72.1(10) . .
C36 C57 C58 C75 146.1(8) . .
C56 C57 C58 C75 -4.2(11) . .
La3_b C57 C58 C75 89.1(9) . .
C36 C57 C58 C59 5.0(12) . .
C56 C57 C58 C59 -145.2(8) . .
La3_b C57 C58 C59 -51.9(9) . .
C36 C57 C58 La3_b 57.0(9) . .
C56 C57 C58 La3_b -93.3(9) . .
C39 C38 C59 C58 146.0(8) . .
C37 C38 C59 C58 -5.6(12) . .
La3_b C38 C59 C58 67.1(10) . .
La7_d C38 C59 C58 103.1(9) . .
C39 C38 C59 C60 3.6(11) . .
C37 C38 C59 C60 -148.1(7) . .
La3_b C38 C59 C60 -75.3(9) . .
La7_d C38 C59 C60 -39.3(9) . .
C39 C38 C59 La3_b 78.9(9) . .
C37 C38 C59 La3_b -72.8(9) . .
La7_d C38 C59 La3_b 36.0(8) . .
C39 C38 C59 La7_d 42.9(8) . .
C37 C38 C59 La7_d -108.7(9) . .
La3_b C38 C59 La7_d -36.0(8) . .
C75 C58 C59 C38 -144.2(8) . .
C57 C58 C59 C38 0.8(13) . .
La3_b C58 C59 C38 -59.0(9) . .
C75 C58 C59 C60 1.7(9) . .
C57 C58 C59 C60 146.6(8) . .
La3_b C58 C59 C60 86.9(8) . .
C75 C58 C59 La3_b -85.2(9) . .
C57 C58 C59 La3_b 59.8(10) . .
C75 C58 C59 La7_d -75.9(10) . .
C57 C58 C59 La7_d 69.1(11) . .
La3_b C58 C59 La7_d 9.3(9) . .
C38 C59 C60 C61 145.8(7) . .
C58 C59 C60 C61 -1.1(8) . .
La3_b C59 C60 C61 82.3(8) . .
La7_d C59 C60 C61 110.7(7) . .
C38 C59 C60 C41 -5.9(12) . .
C58 C59 C60 C41 -152.8(7) . .
La3_b C59 C60 C41 -69.4(9) . .
La7_d C59 C60 C41 -41.0(8) . .
C38 C59 C60 La3_b 63.5(9) . .
C58 C59 C60 La3_b -83.4(8) . .
La7_d C59 C60 La3_b 28.5(8) . .
C38 C59 C60 La2_a 50.7(8) . .
C58 C59 C60 La2_a -96.2(6) . .
La3_b C59 C60 La2_a -12.8(7) . .
La7_d C59 C60 La2_a 15.6(5) . .
C38 C59 C60 La7_d 35.1(9) . .
C58 C59 C60 La7_d -111.9(8) . .
La3_b C59 C60 La7_d -28.5(8) . .
C42 C41 C60 C59 142.5(8) . .
C40 C41 C60 C59 3.4(11) . .
La7_d C41 C60 C59 50.1(10) . .
La2_a C41 C60 C59 72.1(8) . .
La5_c C41 C60 C59 88.5(9) . .
C42 C41 C60 C61 -4.7(12) . .
C40 C41 C60 C61 -143.8(8) . .
La7_d C41 C60 C61 -97.2(10) . .
La2_a C41 C60 C61 -75.1(8) . .
La5_c C41 C60 C61 -58.7(10) . .
C42 C41 C60 La3_b 88.3(9) . .
C40 C41 C60 La3_b -50.9(9) . .
La7_d C41 C60 La3_b -4.2(9) . .
La2_a C41 C60 La3_b 17.9(6) . .
La5_c C41 C60 La3_b 34.3(9) . .
C42 C41 C60 La2_a 70.4(6) . .
C40 C41 C60 La2_a -68.8(6) . .
La7_d C41 C60 La2_a -22.1(6) . .
La5_c C41 C60 La2_a 16.4(5) . .
C42 C41 C60 La7_d 92.5(9) . .
C40 C41 C60 La7_d -46.7(8) . .
La2_a C41 C60 La7_d 22.1(6) . .
La5_c C41 C60 La7_d 38.5(8) . .
C59 C60 C61 C62 -146.2(8) . .
C41 C60 C61 C62 6.2(13) . .
La3_b C60 C61 C62 -87.0(10) . .
La2_a C60 C61 C62 -51.8(9) . .
La7_d C60 C61 C62 -58.7(11) . .
C59 C60 C61 C75 0.2(9) . .
C41 C60 C61 C75 152.6(7) . .
La3_b C60 C61 C75 59.4(8) . .
La2_a C60 C61 C75 94.6(6) . .
La7_d C60 C61 C75 87.6(9) . .
C75 C61 C62 C77 3.2(12) . .
C60 C61 C62 C77 145.5(8) . .
C75 C61 C62 C63 -146.1(8) . .
C60 C61 C62 C63 -3.8(12) . .
C75 C61 C62 La5_c -101.4(9) . .
C60 C61 C62 La5_c 40.9(9) . .
C41 C42 C63 C64 -145.1(9) . .
C43 C42 C63 C64 0.4(10) . .
La5_c C42 C63 C64 -56.9(9) . .
La2_a C42 C63 C64 -72.7(7) . .
La7_d C42 C63 C64 -79.4(9) . .
C41 C42 C63 C62 1.0(13) . .
C43 C42 C63 C62 146.4(8) . .
La5_c C42 C63 C62 89.1(10) . .
La2_a C42 C63 C62 73.3(8) . .
La7_d C42 C63 C62 66.6(10) . .
C41 C42 C63 La5_c -88.2(10) . .
C43 C42 C63 La5_c 57.3(8) . .
La2_a C42 C63 La5_c -15.8(7) . .
La7_d C42 C63 La5_c -22.5(8) . .
C41 C42 C63 La2_a -72.3(8) . .
C43 C42 C63 La2_a 73.1(5) . .
La5_c C42 C63 La2_a 15.8(7) . .
La7_d C42 C63 La2_a -6.7(5) . .
C61 C62 C63 C64 144.1(9) . .
C77 C62 C63 C64 -5.9(13) . .
La5_c C62 C63 C64 76.8(9) . .
C61 C62 C63 C42 0.4(12) . .
C77 C62 C63 C42 -149.6(9) . .
La5_c C62 C63 C42 -67.0(9) . .
C61 C62 C63 La5_c 67.3(10) . .
C77 C62 C63 La5_c -82.6(10) . .
C61 C62 C63 La2_a 56.5(8) . .
C77 C62 C63 La2_a -93.5(8) . .
La5_c C62 C63 La2_a -10.9(6) . .
C43 C44 C64 C65 -150.9(9) . .
C45 C44 C64 C65 -1.8(14) . .
La5_c C44 C64 C65 -90.7(11) . .
La2_a C44 C64 C65 -94.6(9) . .
C43 C44 C64 C63 -0.9(10) . .
C45 C44 C64 C63 148.2(8) . .
La5_c C44 C64 C63 59.2(9) . .
La2_a C44 C64 C63 55.3(7) . .
C43 C44 C64 La5_c -60.1(8) . .
C45 C44 C64 La5_c 88.9(10) . .
La2_a C44 C64 La5_c -3.9(6) . .
C42 C63 C64 C44 0.3(10) . .
C62 C63 C64 C44 -147.3(8) . .
La5_c C63 C64 C44 -51.7(8) . .
La2_a C63 C64 C44 -55.5(7) . .
C42 C63 C64 C65 150.3(9) . .
C62 C63 C64 C65 2.7(14) . .
La5_c C63 C64 C65 98.2(10) . .
La2_a C63 C64 C65 94.4(9) . .
C42 C63 C64 La5_c 52.0(8) . .
C62 C63 C64 La5_c -95.5(9) . .
La2_a C63 C64 La5_c -3.8(6) . .
C44 C64 C65 C78 147.9(9) . .
C63 C64 C65 C78 2.8(14) . .
La5_c C64 C65 C78 82.6(10) . .
C44 C64 C65 C66 -4.3(14) . .
C63 C64 C65 C66 -149.4(9) . .
La5_c C64 C65 C66 -69.6(11) . .
C44 C64 C65 La5_c 65.3(10) . .
C63 C64 C65 La5_c -79.8(10) . .
C78 C65 C66 C67 -6.7(14) . .
C64 C65 C66 C67 145.6(9) . .
La5_c C65 C66 C67 101.3(9) . .
C78 C65 C66 C46 -146.0(9) . .
C64 C65 C66 C46 6.3(13) . .
La5_c C65 C66 C46 -38.0(10) . .
C78 C65 C66 La4_b -69.9(10) . .
C64 C65 C66 La4_b 82.4(9) . .
La5_c C65 C66 La4_b 38.1(7) . .
C45 C46 C66 C65 -2.4(13) . .
C47 C46 C66 C65 144.6(9) . .
La4_b C46 C66 C65 93.3(9) . .
C45 C46 C66 C67 -146.5(8) . .
C47 C46 C66 C67 0.6(10) . .
La4_b C46 C66 C67 -50.8(8) . .
C45 C46 C66 La4_b -95.7(9) . .
C47 C46 C66 La4_b 51.4(7) . .
C65 C66 C67 C48 -143.7(9) . .
C46 C66 C67 C48 0.1(10) . .
La4_b C66 C67 C48 -57.3(7) . .
C65 C66 C67 C68 0.1(14) . .
C46 C66 C67 C68 143.9(8) . .
La4_b C66 C67 C68 86.4(9) . .
C65 C66 C67 La4_b -86.4(10) . .
C46 C66 C67 La4_b 57.4(8) . .
C49 C48 C67 C66 145.6(8) . .
C47 C48 C67 C66 -0.8(10) . .
La4_b C48 C67 C66 76.7(9) . .
C49 C48 C67 C68 1.1(13) . .
C47 C48 C67 C68 -145.4(8) . .
La4_b C48 C67 C68 -67.9(9) . .
C49 C48 C67 La4_b 68.9(9) . .
C47 C48 C67 La4_b -77.5(8) . .
C66 C67 C68 C79 7.4(13) . .
C48 C67 C68 C79 147.8(8) . .
La4_b C67 C68 C79 94.6(9) . .
C66 C67 C68 C69 -144.0(9) . .
C48 C67 C68 C69 -3.5(12) . .
La4_b C67 C68 C69 -56.8(9) . .
C66 C67 C68 La4_b -87.2(9) . .
C48 C67 C68 La4_b 53.3(8) . .
C49 C50 C69 C70 -148.7(8) . .
C51 C50 C69 C70 1.4(9) . .
La8_d C50 C69 C70 -64.7(10) . .
La4_b C50 C69 C70 -101.8(7) . .
La1_a C50 C69 C70 -54.1(6) . .
C49 C50 C69 C68 3.0(12) . .
C51 C50 C69 C68 153.0(8) . .
La8_d C50 C69 C68 87.0(11) . .
La4_b C50 C69 C68 49.9(9) . .
La1_a C50 C69 C68 97.6(8) . .
C49 C50 C69 La8_d -84.0(10) . .
C51 C50 C69 La8_d 66.0(9) . .
La4_b C50 C69 La8_d -37.1(8) . .
La1_a C50 C69 La8_d 10.6(8) . .
C49 C50 C69 La4_b -46.9(8) . .
C51 C50 C69 La4_b 103.2(7) . .
La8_d C50 C69 La4_b 37.1(8) . .
La1_a C50 C69 La4_b 47.7(4) . .
C79 C68 C69 C70 -1.7(12) . .
C67 C68 C69 C70 149.1(8) . .
La4_b C68 C69 C70 100.3(9) . .
C79 C68 C69 C50 -149.3(8) . .
C67 C68 C69 C50 1.6(12) . .
La4_b C68 C69 C50 -47.3(8) . .
C79 C68 C69 La8_d -77.2(10) . .
C67 C68 C69 La8_d 73.6(10) . .
La4_b C68 C69 La8_d 24.8(8) . .
C79 C68 C69 La4_b -102.0(8) . .
C67 C68 C69 La4_b 48.9(8) . .
C50 C69 C70 C52 -1.2(9) . .
C68 C69 C70 C52 -152.4(8) . .
La8_d C69 C70 C52 -64.0(9) . .
La4_b C69 C70 C52 -71.9(8) . .
C50 C69 C70 C71 147.6(7) . .
C68 C69 C70 C71 -3.6(12) . .
La8_d C69 C70 C71 84.8(10) . .
La4_b C69 C70 C71 77.0(9) . .
C50 C69 C70 La8_d 62.8(9) . .
C68 C69 C70 La8_d -88.4(11) . .
La4_b C69 C70 La8_d -7.8(9) . .
C50 C69 C70 La1_a 55.4(6) . .
C68 C69 C70 La1_a -95.8(8) . .
La8_d C69 C70 La1_a -7.4(7) . .
La4_b C69 C70 La1_a -15.3(6) . .
C53 C52 C70 C69 143.7(8) . .
C51 C52 C70 C69 0.6(9) . .
La1_a C52 C70 C69 74.7(6) . .
La8_d C52 C70 C69 65.9(9) . .
La6_c C52 C70 C69 79.7(8) . .
C53 C52 C70 C71 -3.6(12) . .
C51 C52 C70 C71 -146.8(7) . .
La1_a C52 C70 C71 -72.7(7) . .
La8_d C52 C70 C71 -81.4(10) . .
La6_c C52 C70 C71 -67.6(9) . .
C53 C52 C70 La8_d 77.8(10) . .
C51 C52 C70 La8_d -65.3(9) . .
La1_a C52 C70 La8_d 8.7(7) . .
La6_c C52 C70 La8_d 13.8(9) . .
C53 C52 C70 La1_a 69.0(6) . .
C51 C52 C70 La1_a -74.1(5) . .
La8_d C52 C70 La1_a -8.7(7) . .
La6_c C52 C70 La1_a 5.1(4) . .
C69 C70 C71 C72 -143.5(8) . .
C52 C70 C71 C72 1.1(11) . .
La8_d C70 C71 C72 -69.2(10) . .
La1_a C70 C71 C72 -54.7(7) . .
C69 C70 C71 C80 5.6(12) . .
C52 C70 C71 C80 150.1(8) . .
La8_d C70 C71 C80 79.9(11) . .
La1_a C70 C71 C80 94.4(7) . .
C69 C70 C71 La8_d -74.3(10) . .
C52 C70 C71 La8_d 70.2(10) . .
La1_a C70 C71 La8_d 14.5(8) . .
C80 C71 C72 C73 -2.4(12) . .
C70 C71 C72 C73 146.3(8) . .
La8_d C71 C72 C73 93.0(9) . .
C80 C71 C72 C54 -145.1(8) . .
C70 C71 C72 C54 3.6(11) . .
La8_d C71 C72 C54 -49.6(9) . .
C53 C54 C72 C71 -6.2(12) . .
C55 C54 C72 C71 145.9(8) . .
La1_a C54 C72 C71 52.5(8) . .
La6_c C54 C72 C71 62.7(9) . .
C53 C54 C72 C73 -153.1(7) . .
C55 C54 C72 C73 -1.0(8) . .
La1_a C54 C72 C73 -94.4(6) . .
La6_c C54 C72 C73 -84.2(8) . .
C57 C56 C73 C72 146.3(8) . .
C55 C56 C73 C72 0.2(9) . .
C57 C56 C73 C74 0.0(12) . .
C55 C56 C73 C74 -146.1(7) . .
C71 C72 C73 C56 -146.6(8) . .
C54 C72 C73 C56 0.5(9) . .
C71 C72 C73 C74 -0.3(12) . .
C54 C72 C73 C74 146.8(8) . .
C56 C73 C74 C76 144.8(8) . .
C72 C73 C74 C76 2.1(12) . .
C56 C73 C74 C75 -3.7(11) . .
C72 C73 C74 C75 -146.3(8) . .
C59 C58 C75 C74 145.6(8) . .
C57 C58 C75 C74 0.5(12) . .
La3_b C58 C75 C74 81.8(10) . .
C59 C58 C75 C61 -1.5(9) . .
C57 C58 C75 C61 -146.6(7) . .
La3_b C58 C75 C61 -65.4(8) . .
C59 C58 C75 La3_b 63.8(8) . .
C57 C58 C75 La3_b -81.3(9) . .
C76 C74 C75 C58 -144.7(9) . .
C73 C74 C75 C58 3.4(12) . .
C76 C74 C75 C61 -1.6(12) . .
C73 C74 C75 C61 146.6(8) . .
C76 C74 C75 La3_b -85.0(10) . .
C73 C74 C75 La3_b 63.2(9) . .
C62 C61 C75 C58 147.2(8) . .
C60 C61 C75 C58 0.8(9) . .
C62 C61 C75 C74 -1.0(13) . .
C60 C61 C75 C74 -147.4(8) . .
C62 C61 C75 La3_b 94.6(9) . .
C60 C61 C75 La3_b -51.8(7) . .
C75 C74 C76 C80 146.4(8) . .
C73 C74 C76 C80 -1.4(12) . .
C75 C74 C76 C77 2.0(13) . .
C73 C74 C76 C77 -145.8(8) . .
C61 C62 C77 C78 -145.3(9) . .
C63 C62 C77 C78 3.9(14) . .
La5_c C62 C77 C78 -46.6(12) . .
C61 C62 C77 C76 -2.8(12) . .
C63 C62 C77 C76 146.4(8) . .
La5_c C62 C77 C76 95.9(9) . .
C74 C76 C77 C62 0.2(12) . .
C80 C76 C77 C62 -148.6(8) . .
C74 C76 C77 C78 147.9(9) . .
C80 C76 C77 C78 -0.9(10) . .
C66 C65 C78 C79 5.8(14) . .
C64 C65 C78 C79 -146.1(9) . .
La5_c C65 C78 C79 -96.9(10) . .
C66 C65 C78 C77 147.0(9) . .
C64 C65 C78 C77 -5.0(13) . .
La5_c C65 C78 C77 44.3(10) . .
C62 C77 C78 C65 1.6(14) . .
C76 C77 C78 C65 -144.4(9) . .
C62 C77 C78 C79 147.2(9) . .
C76 C77 C78 C79 1.2(10) . .
C69 C68 C79 C78 143.0(9) . .
C67 C68 C79 C78 -8.3(13) . .
La4_b C68 C79 C78 57.7(11) . .
C69 C68 C79 C80 4.8(12) . .
C67 C68 C79 C80 -146.4(8) . .
La4_b C68 C79 C80 -80.4(10) . .
C65 C78 C79 C68 1.8(15) . .
C77 C78 C79 C68 -143.1(9) . .
C65 C78 C79 C80 143.9(9) . .
C77 C78 C79 C80 -1.1(10) . .
C72 C71 C80 C76 3.2(12) . .
C70 C71 C80 C76 -144.9(8) . .
La8_d C71 C80 C76 -86.9(10) . .
C72 C71 C80 C79 145.6(8) . .
C70 C71 C80 C79 -2.5(13) . .
La8_d C71 C80 C79 55.5(11) . .
C74 C76 C80 C71 -1.3(13) . .
C77 C76 C80 C71 147.6(8) . .
C74 C76 C80 C79 -148.7(8) . .
C77 C76 C80 C79 0.2(10) . .
C68 C79 C80 C71 -2.8(13) . .
C78 C79 C80 C71 -145.9(8) . .
C68 C79 C80 C76 143.6(8) . .
C78 C79 C80 C76 0.5(10) . .
C9 C1 C81 N1 -154.4(7) . .
C5 C1 C81 N1 83.9(8) . .
C2 C1 C81 N1 -24.7(9) . .
C9 C1 C81 N3 32.8(10) . .
C5 C1 C81 N3 -88.8(8) . .
C2 C1 C81 N3 162.5(6) . .
N3 C81 N1 C82 -3.2(12) . .
C1 C81 N1 C82 -175.0(6) . .
C81 N1 C82 C83 -4.6(11) . .
C81 N1 C82 C84 174.5(7) . .
N1 C82 C83 N2 9.3(12) . .
C84 C82 C83 N2 -169.7(8) . .
N1 C82 C83 C90 -171.4(8) . .
C84 C82 C83 C90 9.5(14) . .
C82 C83 N2 N3 -6.4(12) . .
C90 C83 N2 N3 174.3(7) . .
N1 C81 N3 N2 6.1(12) . .
C1 C81 N3 N2 178.1(6) . .
C83 N2 N3 C81 -0.8(11) . .
N1 C82 C84 C85 30.2(12) . .
C83 C82 C84 C85 -150.7(9) . .
N1 C82 C84 C89 -148.1(9) . .
C83 C82 C84 C89 31.0(13) . .
C89 C84 C85 C86 0.4(16) . .
C82 C84 C85 C86 -178.0(10) . .
C84 C85 C86 C87 2(2) . .
C85 C86 C87 C88 -2(2) . .
C86 C87 C88 C89 0(2) . .
C87 C88 C89 C84 2.0(18) . .
C85 C84 C89 C88 -2.1(15) . .
C82 C84 C89 C88 176.2(10) . .
N2 C83 C90 C91 -135.3(10) . .
C82 C83 C90 C91 45.4(14) . .
N2 C83 C90 C95 39.5(12) . .
C82 C83 C90 C95 -139.8(10) . .
C95 C90 C91 C92 3.1(16) . .
C83 C90 C91 C92 177.9(9) . .
C90 C91 C92 C93 0.9(16) . .
C91 C92 C93 C94 -2.3(17) . .
C92 C93 C94 C95 -0.5(17) . .
C93 C94 C95 C90 4.5(15) . .
C91 C90 C95 C94 -5.7(14) . .
C83 C90 C95 C94 179.5(9) . .
C6 C7 C96 C97 176.0(8) . .
C8 C7 C96 C97 54.4(11) . .
C23 C7 C96 C97 -61.4(10) . .
C7 C96 C97 C102 98.2(10) . .
C7 C96 C97 C98 -85.6(11) . .
C102 C97 C98 C99 3.8(17) . .
C96 C97 C98 C99 -172.4(11) . .
C97 C98 C99 C100 -2(2) . .
C98 C99 C100 C101 1(3) . .
C99 C100 C101 C102 -1(2) . .
C98 C97 C102 C101 -3.7(15) . .
C96 C97 C102 C101 172.4(8) . .
C100 C101 C102 C97 2.3(16) . .
